data_4070074
loop_
_publ_author_name
'Gr\"oger, Christian'
'Kubicki, Marek M.'
'Meier, Walter'
'Pronold, Michael'
'Wachter, Joachim'
'Zabel, Manfred'

_publ_section_title
;
 Isomerism and Ligand Rearrangement within thecyclo-P2S3Middle Deck in
 Dimolybdenum Triple-Decker Complexes
;
_journal_issue 19
_journal_name_full Organometallics
_journal_page_first 5633
_journal_paper_doi 10.1021/om900600t
_journal_volume 28
_journal_year 2009
_chemical_compound_source 'see text'
_chemical_formula_moiety '2(C25 H30 Mo2 O5 P2 S3 W), C7 H8'
_chemical_formula_sum 'C57 H68 Mo4 O10 P4 S6 W2'
_chemical_formula_weight 1980.85
_chemical_name_systematic ?
_space_group_IT_number 14
_symmetry_cell_setting monoclinic
_symmetry_Int_Tables_number 14
_symmetry_space_group_name_Hall '-P 2ybc'
_symmetry_space_group_name_H-M 'P 1 21/c 1'
_atom_sites_solution_hydrogens geom
_atom_sites_solution_primary direct
_atom_sites_solution_secondary difmap
_cell_angle_alpha 90
_cell_angle_beta 103.909(12)
_cell_angle_gamma 90
_cell_formula_units_Z 4
_cell_length_a 14.7163(16)
_cell_length_b 22.2865(17)
_cell_length_c 21.587(2)
_cell_measurement_reflns_used 8000
_cell_measurement_temperature 123
_cell_measurement_theta_max 25.92
_cell_measurement_theta_min 2.12
_cell_volume 6872.4(12)
_computing_cell_refinement 'STOE (1998)'
_computing_data_collection 'STOE (1998)'
_computing_data_reduction 'STOE (1998)'
_computing_molecular_graphics 'PLATON (Spek, 1990)'
_computing_publication_material 'PLATON (Spek, 2003)'
_computing_structure_refinement 'SHELXL-97 (Sheldrick, 1997)'
_computing_structure_solution 'SIR-97 (Altomare, 1993)'
_diffrn_ambient_temperature 123(1)
_diffrn_measured_fraction_theta_full 0.994
_diffrn_measured_fraction_theta_max 0.994
_diffrn_measurement_device_type 'STOE-IPDS diffractometer'
_diffrn_measurement_method rotation
_diffrn_radiation_monochromator graphite
_diffrn_radiation_source 'fine-focus sealed tube'
_diffrn_radiation_type 'Mo K\a'
_diffrn_radiation_wavelength 0.71073
_diffrn_reflns_av_R_equivalents 0.0376
_diffrn_reflns_av_sigmaI/netI 0.0228
_diffrn_reflns_limit_h_max 18
_diffrn_reflns_limit_h_min -18
_diffrn_reflns_limit_k_max 27
_diffrn_reflns_limit_k_min -27
_diffrn_reflns_limit_l_max 26
_diffrn_reflns_limit_l_min -26
_diffrn_reflns_number 94924
_diffrn_reflns_reduction_process
;
;
_diffrn_reflns_theta_full 25.92
_diffrn_reflns_theta_max 25.92
_diffrn_reflns_theta_min 2.32
_diffrn_standards_decay_% 0
_diffrn_standards_number 0
_exptl_absorpt_coefficient_mu 4.368
_exptl_absorpt_correction_T_max 0.5707
_exptl_absorpt_correction_T_min 0.4842
_exptl_absorpt_correction_type analytical
_exptl_absorpt_process_details 'analytical from crystal shape (X-SHAPE, X-RED. STOE, 1996)'
_exptl_crystal_colour red
_exptl_crystal_density_diffrn 1.914
_exptl_crystal_density_method 'Not Measured'
_exptl_crystal_description prism
_exptl_crystal_F_000 3847
_exptl_crystal_size_max 0.22
_exptl_crystal_size_mid 0.20
_exptl_crystal_size_min 0.14
_refine_diff_density_max 2.340
_refine_diff_density_min -0.906
_refine_diff_density_rms 0.141
_refine_ls_extinction_method none
_refine_ls_goodness_of_fit_ref 1.029
_refine_ls_hydrogen_treatment constr
_refine_ls_matrix_type full
_refine_ls_number_parameters 807
_refine_ls_number_reflns 13298
_refine_ls_number_restraints 0
_refine_ls_restrained_S_all 1.029
_refine_ls_R_factor_all 0.0401
_refine_ls_R_factor_gt 0.0322
_refine_ls_shift/su_max 0.001
_refine_ls_shift/su_mean 0.000
_refine_ls_structure_factor_coef Fsqd
_refine_ls_weighting_details 'calc w=1/[\s^2^(Fo^2^)+(0.0558P)^2^]         where P=(Fo^2^+2Fc^2^)/3'
_refine_ls_weighting_scheme calc
_refine_ls_wR_factor_gt 0.0791
_refine_ls_wR_factor_ref 0.0814
_reflns_number_gt 11176
_reflns_number_total 13298
_reflns_threshold_expression I>2\s(I)
_cod_data_source_file om900600t_si_001.cif
_cod_data_source_block f084
_cod_depositor_comments
;
The following automatic conversions were performed:

'_symmetry_cell_setting' value 'Monoclinic' changed to 'monoclinic'
according to /home/saulius/struct/CIF-dictionaries/cif_core.dic
dictionary named 'cif_core.dic' version 2.4.2 from 2011-04-26.

Automatic conversion script
Id: cif_fix_values 1715 2011-07-08 13:25:40Z adriana 
;
_cod_original_sg_symbol_H-M 'P 21/c'
_cod_database_code 4070074

loop_
_symmetry_equiv_pos_site_id
_symmetry_equiv_pos_as_xyz
1 x,y,z
2 -x,1/2+y,1/2-z
3 -x,-y,-z
4 x,1/2-y,1/2+z

loop_
_atom_site_aniso_label
_atom_site_aniso_U_11
_atom_site_aniso_U_22
_atom_site_aniso_U_33
_atom_site_aniso_U_23
_atom_site_aniso_U_13
_atom_site_aniso_U_12
W1 0.0447(1) 0.0312(1) 0.0255(1) -0.0025(1) 0.0057(1) -0.0010(1)
Mo1 0.0426(2) 0.0216(2) 0.0289(2) 0.0006(1) 0.0057(2) -0.0018(2)
Mo2 0.0463(2) 0.0220(2) 0.0241(2) -0.0002(1) 0.0053(1) -0.0031(2)
S1 0.0359(11) 0.0299(12) 0.032(3) 0.0012(15) 0.0099(13) 0.0001(9)
S2 0.0457(7) 0.0337(6) 0.0367(5) 0.0021(4) 0.0054(5) -0.0057(5)
S3 0.0356(13) 0.0331(16) 0.046(3) 0.0045(18) 0.0127(17) -0.0018(11)
P1 0.0915(11) 0.0253(6) 0.0261(5) 0.0006(4) 0.0004(6) -0.0075(6)
P2 0.0533(7) 0.0281(6) 0.0428(6) 0.0006(5) 0.0174(5) -0.0019(5)
O1 0.065(3) 0.053(2) 0.055(2) 0.0104(18) 0.0262(18) 0.017(2)
O2 0.080(3) 0.045(2) 0.056(2) -0.0029(17) 0.032(2) -0.009(2)
O3 0.057(3) 0.062(3) 0.089(3) 0.020(2) 0.019(2) 0.012(2)
O4 0.068(3) 0.051(2) 0.067(2) -0.0054(19) 0.025(2) -0.020(2)
O5 0.101(4) 0.065(3) 0.0364(19) -0.0173(18) 0.004(2) -0.008(2)
C1 0.044(3) 0.023(2) 0.062(3) 0.004(2) 0.022(2) 0.001(2)
C2 0.053(3) 0.025(2) 0.047(3) 0.0029(18) 0.020(2) 0.002(2)
C3 0.043(3) 0.031(2) 0.075(4) 0.017(2) 0.013(3) 0.004(2)
C4 0.089(5) 0.026(2) 0.051(3) 0.008(2) -0.004(3) -0.001(3)
C5 0.092(5) 0.025(2) 0.050(3) 0.004(2) 0.034(3) 0.005(3)
C6 0.051(4) 0.039(3) 0.126(6) 0.003(3) 0.017(4) -0.007(3)
C7 0.124(6) 0.028(3) 0.064(4) -0.006(2) 0.044(4) 0.005(3)
C8 0.047(4) 0.057(4) 0.184(9) 0.042(5) 0.029(5) 0.010(3)
C9 0.195(11) 0.047(4) 0.066(4) 0.013(3) -0.052(5) 0.006(5)
C10 0.187(10) 0.048(4) 0.098(5) 0.013(4) 0.104(6) 0.019(5)
C11 0.091(4) 0.023(2) 0.028(2) 0.0046(17) 0.012(2) 0.001(2)
C12 0.063(3) 0.031(2) 0.044(3) 0.011(2) 0.004(2) -0.008(2)
C13 0.065(3) 0.029(2) 0.045(3) 0.0113(19) 0.023(2) 0.003(2)
C14 0.075(4) 0.026(2) 0.028(2) 0.0010(17) 0.011(2) -0.005(2)
C15 0.049(3) 0.033(2) 0.043(2) 0.0154(19) 0.014(2) 0.008(2)
C16 0.147(7) 0.036(3) 0.042(3) 0.004(2) 0.033(4) 0.018(4)
C17 0.072(4) 0.058(4) 0.077(4) 0.017(3) -0.002(3) -0.018(3)
C18 0.102(6) 0.062(4) 0.090(5) 0.024(3) 0.067(4) 0.014(4)
C19 0.149(7) 0.044(3) 0.030(3) 0.004(2) -0.007(3) -0.018(4)
C20 0.066(4) 0.074(4) 0.087(5) 0.049(4) 0.016(3) 0.010(4)
C21 0.054(3) 0.039(3) 0.033(2) 0.0035(19) 0.013(2) -0.002(2)
C22 0.068(3) 0.033(2) 0.032(2) -0.0022(18) 0.014(2) 0.001(2)
C23 0.049(3) 0.042(3) 0.043(3) 0.005(2) 0.012(2) 0.001(2)
C24 0.045(3) 0.043(3) 0.039(2) -0.007(2) 0.012(2) -0.005(2)
C25 0.062(3) 0.047(3) 0.033(2) -0.007(2) 0.008(2) -0.003(3)
S1A 0.0339(19) 0.031(2) 0.032(5) 0.004(3) 0.011(2) 0.0000(15)
S3A 0.035(2) 0.033(2) 0.030(4) -0.004(2) 0.008(2) -0.0037(16)
W2 0.0555(1) 0.0336(1) 0.0339(1) 0.0031(1) 0.0038(1) 0.0050(1)
Mo3 0.0410(2) 0.0308(2) 0.0259(2) -0.0031(1) 0.0081(1) -0.0062(2)
Mo4 0.0410(2) 0.0326(2) 0.0245(2) -0.0026(1) 0.0079(1) 0.0004(2)
S4 0.0319(13) 0.041(3) 0.031(2) -0.0017(18) 0.0072(11) 0.0004(13)
S5 0.0503(7) 0.0492(7) 0.0365(6) -0.0018(5) 0.0145(5) -0.0102(6)
S6 0.0320(13) 0.036(3) 0.031(2) -0.010(2) 0.0102(12) -0.0040(15)
P3 0.0850(11) 0.0329(6) 0.0276(6) -0.0016(5) 0.0062(6) -0.0033(7)
P4 0.0454(7) 0.0386(6) 0.0341(6) -0.0075(5) 0.0082(5) 0.0004(5)
O6 0.063(3) 0.080(3) 0.056(2) -0.006(2) -0.004(2) 0.004(2)
O7 0.050(2) 0.069(3) 0.085(3) -0.028(2) 0.011(2) 0.007(2)
O8 0.057(2) 0.062(2) 0.048(2) 0.0011(18) 0.0088(18) -0.009(2)
O9 0.118(4) 0.057(3) 0.088(3) -0.020(2) 0.066(3) -0.025(3)
O10 0.144(5) 0.048(2) 0.055(2) 0.017(2) -0.005(3) 0.011(3)
C26 0.054(3) 0.037(2) 0.027(2) -0.0105(18) 0.0084(19) -0.012(2)
C27 0.044(3) 0.044(3) 0.033(2) -0.0155(19) 0.0090(19) -0.010(2)
C28 0.047(3) 0.038(3) 0.038(2) -0.0098(19) 0.008(2) -0.005(2)
C29 0.050(3) 0.048(3) 0.040(2) -0.014(2) 0.014(2) -0.019(2)
C30 0.047(3) 0.042(3) 0.037(2) -0.015(2) 0.002(2) -0.002(2)
C31 0.099(5) 0.047(3) 0.035(2) -0.009(2) 0.020(3) -0.017(3)
C32 0.045(3) 0.073(4) 0.057(3) -0.025(3) 0.020(2) -0.010(3)
C33 0.075(4) 0.040(3) 0.051(3) -0.010(2) 0.004(3) 0.000(3)
C34 0.062(4) 0.065(4) 0.066(4) -0.013(3) 0.023(3) -0.028(3)
C35 0.053(3) 0.075(4) 0.062(4) -0.019(3) -0.006(3) 0.002(3)
C36 0.045(3) 0.047(3) 0.029(2) -0.0065(19) 0.0057(19) 0.009(2)
C37 0.057(3) 0.041(3) 0.025(2) -0.0051(18) 0.0113(19) 0.001(2)
C38 0.045(3) 0.058(3) 0.032(2) -0.019(2) 0.0017(19) 0.017(2)
C39 0.061(3) 0.053(3) 0.034(2) -0.017(2) 0.013(2) -0.008(3)
C40 0.067(3) 0.037(3) 0.030(2) -0.0044(18) 0.014(2) 0.003(2)
C41 0.049(3) 0.091(5) 0.046(3) -0.017(3) 0.010(2) 0.017(3)
C42 0.122(6) 0.046(3) 0.036(3) 0.002(2) 0.031(3) -0.003(3)
C43 0.073(4) 0.092(5) 0.051(3) -0.035(3) -0.018(3) 0.044(4)
C44 0.081(5) 0.111(6) 0.064(4) -0.045(4) 0.037(4) -0.039(4)
C45 0.149(7) 0.036(3) 0.043(3) -0.001(2) 0.029(4) 0.008(4)
C46 0.064(4) 0.052(3) 0.042(3) 0.001(2) 0.002(3) 0.007(3)
C47 0.054(3) 0.042(3) 0.051(3) -0.008(2) -0.001(2) 0.003(3)
C48 0.052(3) 0.040(3) 0.038(2) 0.006(2) 0.011(2) 0.001(2)
C49 0.076(4) 0.036(3) 0.055(3) -0.001(2) 0.019(3) -0.009(3)
C50 0.091(5) 0.040(3) 0.046(3) 0.006(2) -0.004(3) 0.010(3)
S4A 0.0334(17) 0.073(7) 0.041(3) -0.012(4) 0.0101(16) 0.002(2)
S6A 0.0361(16) 0.033(4) 0.032(2) -0.005(2) 0.0105(15) -0.0047(18)
C51 0.072(4) 0.037(3) 0.043(3) 0.016(2) 0.018(2) -0.001(3)
C52 0.089(4) 0.037(3) 0.044(3) 0.003(2) 0.027(3) -0.008(3)
C53 0.067(4) 0.051(3) 0.072(4) 0.023(3) 0.021(3) -0.004(3)
C54 0.106(6) 0.052(4) 0.048(3) 0.023(3) -0.008(3) -0.031(4)
C55 0.146(8) 0.042(3) 0.037(3) 0.005(2) 0.023(4) -0.014(4)
C56 0.102(5) 0.040(3) 0.046(3) 0.007(2) 0.031(3) -0.008(3)
C57 0.068(4) 0.061(4) 0.061(3) 0.015(3) 0.022(3) -0.004(3)

loop_
_atom_site_label
_atom_site_type_symbol
_atom_site_thermal_displace_type
_atom_site_fract_x
_atom_site_fract_y
_atom_site_fract_z
_atom_site_occupancy
_atom_site_U_iso_or_equiv
_atom_site_calc_flag
_atom_site_refinement_flags
W1 W Uani 0.92242(1) 0.14741(1) 0.42063(1) 1.000 0.0343(1) . .
Mo1 Mo Uani 0.83270(3) 0.00511(2) 0.24791(2) 1.000 0.0315(1) . .
Mo2 Mo Uani 0.81905(3) 0.11033(2) 0.19425(2) 1.000 0.0313(1) . .
S1 S Uani 0.7153(3) 0.0824(2) 0.2709(5) 0.63(2) 0.0323(11) . .
S2 S Uani 0.71604(9) 0.02685(5) 0.14813(5) 1.000 0.0395(3) . .
S3 S Uani 0.9696(3) 0.0605(3) 0.2347(5) 0.63(2) 0.0377(12) . .
P1 P Uani 0.86661(12) 0.09836(5) 0.31077(5) 1.000 0.0500(4) . .
P2 P Uani 0.86487(10) 0.02123(5) 0.14293(6) 1.000 0.0404(4) . .
O1 O Uani 0.7572(3) 0.24338(18) 0.40031(18) 1.000 0.0557(14) . .
O2 O Uani 0.7921(3) 0.05933(18) 0.47810(18) 1.000 0.0577(14) . .
O3 O Uani 1.1003(3) 0.0603(2) 0.4542(2) 1.000 0.0691(17) . .
O4 O Uani 1.0454(3) 0.24832(19) 0.3748(2) 1.000 0.0605(14) . .
O5 O Uani 0.9935(4) 0.2019(2) 0.55858(18) 1.000 0.0696(18) . .
C1 C Uani 0.7583(4) -0.0865(2) 0.2558(3) 1.000 0.0414(16) . .
C2 C Uani 0.8346(4) -0.0992(2) 0.2286(2) 1.000 0.0403(16) . .
C3 C Uani 0.9185(4) -0.0841(2) 0.2755(3) 1.000 0.0499(18) . .
C4 C Uani 0.8913(5) -0.0634(2) 0.3308(3) 1.000 0.059(2) . .
C5 C Uani 0.7935(5) -0.0651(2) 0.3185(3) 1.000 0.053(2) . .
C6 C Uani 0.6561(4) -0.0996(3) 0.2255(4) 1.000 0.073(3) . .
C7 C Uani 0.8303(6) -0.1284(2) 0.1648(3) 1.000 0.068(3) . .
C8 C Uani 1.0176(5) -0.0932(3) 0.2690(5) 1.000 0.096(4) . .
C9 C Uani 0.9600(8) -0.0481(3) 0.3938(4) 1.000 0.117(4) . .
C10 C Uani 0.7318(8) -0.0526(3) 0.3642(4) 1.000 0.099(4) . .
C11 C Uani 0.7993(5) 0.2152(2) 0.1926(2) 1.000 0.0477(16) . .
C12 C Uani 0.8843(4) 0.2022(2) 0.1749(2) 1.000 0.0475(16) . .
C13 C Uani 0.8621(4) 0.1703(2) 0.1164(2) 1.000 0.0447(16) . .
C14 C Uani 0.7644(4) 0.1632(2) 0.0979(2) 1.000 0.0432(16) . .
C15 C Uani 0.7235(4) 0.1901(2) 0.1448(2) 1.000 0.0412(14) . .
C16 C Uani 0.7917(6) 0.2532(3) 0.2484(3) 1.000 0.073(3) . .
C17 C Uani 0.9825(5) 0.2228(3) 0.2065(3) 1.000 0.072(2) . .
C18 C Uani 0.9290(6) 0.1509(3) 0.0760(4) 1.000 0.077(3) . .
C19 C Uani 0.7102(6) 0.1362(3) 0.0358(2) 1.000 0.079(3) . .
C20 C Uani 0.6221(5) 0.1961(3) 0.1439(4) 1.000 0.076(3) . .
C21 C Uani 0.8146(4) 0.2080(2) 0.4053(2) 1.000 0.0416(16) . .
C22 C Uani 0.8391(4) 0.0894(2) 0.4561(2) 1.000 0.0440(14) . .
C23 C Uani 1.0353(4) 0.0907(2) 0.4406(2) 1.000 0.0445(17) . .
C24 C Uani 1.0017(4) 0.2112(2) 0.3894(2) 1.000 0.0420(16) . .
C25 C Uani 0.9667(4) 0.1820(2) 0.5076(2) 1.000 0.0479(16) . .
S1A S Uani 0.7035(5) 0.0708(4) 0.2433(8) 0.37(2) 0.0318(19) . .
S3A S Uani 0.9822(5) 0.0717(4) 0.2593(7) 0.37(2) 0.0326(16) . .
W2 W Uani 0.29115(2) 0.22398(1) 0.09599(1) 1.000 0.0422(1) . .
Mo3 Mo Uani 0.31522(3) 0.01823(2) 0.16696(2) 1.000 0.0326(1) . .
Mo4 Mo Uani 0.35557(3) 0.08279(2) 0.27074(2) 1.000 0.0327(1) . .
S4 S Uani 0.1924(3) 0.0909(5) 0.1929(4) 0.55(3) 0.0347(13) . .
S5 S Uani 0.27657(9) -0.01518(6) 0.26616(6) 1.000 0.0446(4) . .
S6 S Uani 0.4674(3) 0.0649(6) 0.2060(4) 0.55(3) 0.0326(13) . .
P3 P Uani 0.31454(12) 0.12848(6) 0.16381(6) 1.000 0.0498(5) . .
P4 P Uani 0.42664(9) -0.01576(6) 0.26431(6) 1.000 0.0396(4) . .
O6 O Uani 0.1060(3) 0.1710(2) 0.0023(2) 1.000 0.0695(16) . .
O7 O Uani 0.1641(3) 0.2836(2) 0.1799(2) 1.000 0.0689(16) . .
O8 O Uani 0.4677(3) 0.28857(19) 0.18654(18) 1.000 0.0563(12) . .
O9 O Uani 0.4176(4) 0.1794(2) 0.0037(2) 1.000 0.0807(19) . .
O10 O Uani 0.2543(5) 0.3416(2) 0.0125(2) 1.000 0.0873(19) . .
C26 C Uani 0.2980(4) 0.0043(2) 0.0562(2) 1.000 0.0396(14) . .
C27 C Uani 0.3691(3) -0.0353(2) 0.0882(2) 1.000 0.0404(16) . .
C28 C Uani 0.3289(4) -0.0776(2) 0.1232(2) 1.000 0.0414(16) . .
C29 C Uani 0.2327(4) -0.0645(2) 0.1136(2) 1.000 0.0455(16) . .
C30 C Uani 0.2120(4) -0.0125(2) 0.0715(2) 1.000 0.0434(16) . .
C31 C Uani 0.3097(5) 0.0525(3) 0.0093(2) 1.000 0.060(2) . .
C32 C Uani 0.4678(4) -0.0356(3) 0.0807(3) 1.000 0.0570(19) . .
C33 C Uani 0.3781(5) -0.1314(2) 0.1591(3) 1.000 0.0572(19) . .
C34 C Uani 0.1601(5) -0.1011(3) 0.1364(3) 1.000 0.063(2) . .
C35 C Uani 0.1167(4) 0.0128(3) 0.0449(3) 1.000 0.067(2) . .
C36 C Uani 0.3078(4) 0.1355(2) 0.3521(2) 1.000 0.0409(16) . .
C37 C Uani 0.3613(4) 0.0848(2) 0.3809(2) 1.000 0.0408(16) . .
C38 C Uani 0.4549(4) 0.0928(3) 0.3735(2) 1.000 0.0463(16) . .
C39 C Uani 0.4576(4) 0.1484(2) 0.3400(2) 1.000 0.0491(16) . .
C40 C Uani 0.3685(4) 0.1741(2) 0.3284(2) 1.000 0.0443(16) . .
C41 C Uani 0.2075(4) 0.1479(3) 0.3510(3) 1.000 0.062(2) . .
C42 C Uani 0.3271(6) 0.0374(3) 0.4188(3) 1.000 0.066(2) . .
C43 C Uani 0.5378(5) 0.0550(3) 0.4023(3) 1.000 0.078(2) . .
C44 C Uani 0.5428(5) 0.1769(4) 0.3253(3) 1.000 0.082(3) . .
C45 C Uani 0.3432(6) 0.2375(3) 0.3038(3) 1.000 0.075(3) . .
C46 C Uani 0.1736(4) 0.1889(3) 0.0367(3) 1.000 0.0545(19) . .
C47 C Uani 0.2091(4) 0.2601(2) 0.1507(3) 1.000 0.0513(17) . .
C48 C Uani 0.4068(4) 0.2637(2) 0.1543(2) 1.000 0.0433(16) . .
C49 C Uani 0.3744(5) 0.1933(2) 0.0377(3) 1.000 0.0551(19) . .
C50 C Uani 0.2683(5) 0.2981(3) 0.0434(3) 1.000 0.063(2) . .
S4A S Uani 0.1967(3) 0.0672(10) 0.2091(6) 0.45(3) 0.049(3) . .
S6A S Uani 0.4612(4) 0.0861(7) 0.1908(5) 0.45(3) 0.0333(16) . .
C51 C Uani 0.3219(4) 0.6552(2) 0.9238(2) 1.000 0.0500(19) . .
C52 C Uani 0.3974(5) 0.6290(2) 0.9081(3) 1.000 0.0548(19) . .
C53 C Uani 0.4891(5) 0.6412(3) 0.9433(3) 1.000 0.063(2) . .
C54 C Uani 0.5006(6) 0.6819(3) 0.9942(3) 1.000 0.073(3) . .
C55 C Uani 0.4241(7) 0.7093(3) 1.0073(3) 1.000 0.075(3) . .
C56 C Uani 0.3383(5) 0.6957(3) 0.9739(3) 1.000 0.060(2) . .
C57 C Uani 0.2235(5) 0.6396(3) 0.8866(3) 1.000 0.062(2) . .
H6A H Uiso 0.63520 -0.13340 0.24770 1.000 0.0870 calc R
H6B H Uiso 0.64880 -0.10990 0.18040 1.000 0.0870 calc R
H6C H Uiso 0.61840 -0.06410 0.22880 1.000 0.0870 calc R
H7A H Uiso 0.82510 -0.17200 0.16890 1.000 0.0820 calc R
H7B H Uiso 0.88730 -0.11880 0.15090 1.000 0.0820 calc R
H7C H Uiso 0.77560 -0.11330 0.13330 1.000 0.0820 calc R
H8A H Uiso 1.05870 -0.06320 0.29480 1.000 0.1150 calc R
H8B H Uiso 1.01930 -0.08880 0.22420 1.000 0.1150 calc R
H8C H Uiso 1.03890 -0.13350 0.28390 1.000 0.1150 calc R
H9A H Uiso 0.92840 -0.02360 0.41990 1.000 0.1400 calc R
H9B H Uiso 1.01290 -0.02570 0.38520 1.000 0.1400 calc R
H9C H Uiso 0.98290 -0.08520 0.41660 1.000 0.1400 calc R
H10A H Uiso 0.76670 -0.02870 0.40020 1.000 0.1190 calc R
H10B H Uiso 0.71270 -0.09060 0.38000 1.000 0.1190 calc R
H10C H Uiso 0.67610 -0.03030 0.34180 1.000 0.1190 calc R
H16A H Uiso 0.84740 0.24750 0.28330 1.000 0.0880 calc R
H16B H Uiso 0.73580 0.24150 0.26270 1.000 0.0880 calc R
H16C H Uiso 0.78670 0.29550 0.23560 1.000 0.0880 calc R
H17A H Uiso 0.99780 0.25840 0.18440 1.000 0.0870 calc R
H17B H Uiso 1.02700 0.19070 0.20420 1.000 0.0870 calc R
H17C H Uiso 0.98620 0.23270 0.25120 1.000 0.0870 calc R
H18A H Uiso 0.90470 0.11470 0.05190 1.000 0.0930 calc R
H18B H Uiso 0.99070 0.14240 0.10390 1.000 0.0930 calc R
H18C H Uiso 0.93460 0.18320 0.04620 1.000 0.0930 calc R
H19A H Uiso 0.70400 0.16590 0.00160 1.000 0.0950 calc R
H19B H Uiso 0.64780 0.12430 0.04000 1.000 0.0950 calc R
H19C H Uiso 0.74340 0.10080 0.02560 1.000 0.0950 calc R
H20A H Uiso 0.59780 0.23360 0.12250 1.000 0.0910 calc R
H20B H Uiso 0.61450 0.19660 0.18770 1.000 0.0910 calc R
H20C H Uiso 0.58750 0.16210 0.12080 1.000 0.0910 calc R
H31A H Uiso 0.37180 0.07080 0.02350 1.000 0.0720 calc R
H31B H Uiso 0.26160 0.08340 0.00710 1.000 0.0720 calc R
H31C H Uiso 0.30320 0.03460 -0.03300 1.000 0.0720 calc R
H32A H Uiso 0.47110 -0.05950 0.04330 1.000 0.0690 calc R
H32B H Uiso 0.50920 -0.05300 0.11890 1.000 0.0690 calc R
H32C H Uiso 0.48760 0.00570 0.07520 1.000 0.0690 calc R
H33A H Uiso 0.34970 -0.14120 0.19450 1.000 0.0690 calc R
H33B H Uiso 0.44450 -0.12210 0.17590 1.000 0.0690 calc R
H33C H Uiso 0.37200 -0.16580 0.13010 1.000 0.0690 calc R
H34A H Uiso 0.13080 -0.12970 0.10310 1.000 0.0760 calc R
H34B H Uiso 0.11220 -0.07420 0.14540 1.000 0.0760 calc R
H34C H Uiso 0.19040 -0.12290 0.17530 1.000 0.0760 calc R
H35A H Uiso 0.12190 0.05550 0.03580 1.000 0.0800 calc R
H35B H Uiso 0.07850 0.00770 0.07600 1.000 0.0800 calc R
H35C H Uiso 0.08710 -0.00840 0.00540 1.000 0.0800 calc R
H41A H Uiso 0.17420 0.10980 0.35140 1.000 0.0750 calc R
H41B H Uiso 0.17840 0.17030 0.31230 1.000 0.0750 calc R
H41C H Uiso 0.20410 0.17150 0.38870 1.000 0.0750 calc R
H42A H Uiso 0.33440 0.05120 0.46280 1.000 0.0790 calc R
H42B H Uiso 0.36350 0.00060 0.41860 1.000 0.0790 calc R
H42C H Uiso 0.26080 0.02920 0.39970 1.000 0.0790 calc R
H43A H Uiso 0.56940 0.07130 0.44410 1.000 0.0930 calc R
H43B H Uiso 0.58120 0.05480 0.37430 1.000 0.0930 calc R
H43C H Uiso 0.51720 0.01380 0.40750 1.000 0.0930 calc R
H44A H Uiso 0.52590 0.19490 0.28270 1.000 0.0980 calc R
H44B H Uiso 0.59110 0.14630 0.32670 1.000 0.0980 calc R
H44C H Uiso 0.56700 0.20810 0.35700 1.000 0.0980 calc R
H45A H Uiso 0.35600 0.26570 0.33970 1.000 0.0900 calc R
H45B H Uiso 0.27650 0.23910 0.28220 1.000 0.0900 calc R
H45C H Uiso 0.38060 0.24850 0.27360 1.000 0.0900 calc R
H52 H Uiso 0.38770 0.60210 0.87300 1.000 0.0650 calc R
H53 H Uiso 0.54150 0.62250 0.93290 1.000 0.0750 calc R
H54 H Uiso 0.56150 0.69050 1.01950 1.000 0.0880 calc R
H55 H Uiso 0.43240 0.73820 1.04060 1.000 0.0900 calc R
H56 H Uiso 0.28630 0.71450 0.98490 1.000 0.0730 calc R
H57A H Uiso 0.22280 0.63440 0.84140 1.000 0.0750 calc R
H57B H Uiso 0.18060 0.67210 0.89110 1.000 0.0750 calc R
H57C H Uiso 0.20340 0.60230 0.90330 1.000 0.0750 calc R

loop_
_atom_type_symbol
_atom_type_description
_atom_type_scat_dispersion_real
_atom_type_scat_dispersion_imag
_atom_type_scat_source
W W -0.8490 6.8722 'International Tables Vol C Tables 4.2.6.8 and 6.1.1.4'
S S 0.1246 0.1234 'International Tables Vol C Tables 4.2.6.8 and 6.1.1.4'
P P 0.1023 0.0942 'International Tables Vol C Tables 4.2.6.8 and 6.1.1.4'
O O 0.0106 0.0060 'International Tables Vol C Tables 4.2.6.8 and 6.1.1.4'
Mo Mo -1.6832 0.6857 'International Tables Vol C Tables 4.2.6.8 and 6.1.1.4'
H H 0.0000 0.0000 'International Tables Vol C Tables 4.2.6.8 and 6.1.1.4'
C C 0.0033 0.0016 'International Tables Vol C Tables 4.2.6.8 and 6.1.1.4'

loop_
_exptl_crystal_face_index_h_
_exptl_crystal_face_index_k
_exptl_crystal_face_index_l
_exptl_crystal_face_perp_dist
0 -1 3 0.1107
-1 -3 -1 0.0710
1 1 -1 0.0727
-1 2 2 0.0838
1 -3 1 0.1065
-2 1 0 0.1008
1 2 1 0.1094
0 0 -1 0.1083
3 -3 1 0.1038
-1 3 -1 0.0838
-1 -1 1 0.1062
3 -3 -2 0.0892

loop_
_geom_angle_atom_site_label_1
_geom_angle_atom_site_label_2
_geom_angle_atom_site_label_3
_geom_angle
_geom_angle_publ_flag
P1 W1 C21 93.91(13) yes
P1 W1 C22 89.39(12) yes
P1 W1 C23 89.71(12) yes
P1 W1 C24 94.16(12) yes
P1 W1 C25 177.54(13) yes
C21 W1 C22 88.1(2) yes
C21 W1 C23 176.10(18) yes
C21 W1 C24 88.3(2) yes
C21 W1 C25 87.8(2) yes
C22 W1 C23 93.4(2) yes
C22 W1 C24 175.07(19) yes
C22 W1 C25 88.95(19) yes
C23 W1 C24 90.0(2) yes
C23 W1 C25 88.6(2) yes
C24 W1 C25 87.62(19) yes
C48 W2 C49 89.5(2) yes
C48 W2 C50 89.6(2) yes
C49 W2 C50 88.3(2) yes
C46 W2 C47 89.1(2) yes
C46 W2 C48 177.0(2) yes
P3 W2 C46 90.99(19) yes
P3 W2 C47 90.80(15) yes
P3 W2 C48 91.73(13) yes
P3 W2 C49 93.16(14) yes
P3 W2 C50 178.0(2) yes
C46 W2 C50 87.6(3) yes
C47 W2 C48 89.7(2) yes
C46 W2 C49 91.6(3) yes
C47 W2 C50 87.7(2) yes
C47 W2 C49 175.97(19) yes
Mo2 Mo1 P2 57.83(3) yes
Mo2 Mo1 P1 57.94(3) yes
S1 Mo1 C2 136.90(18) yes
S1 Mo1 C3 149.5(2) yes
S1 Mo1 C4 115.4(3) yes
Mo2 Mo1 C1 146.16(15) yes
Mo2 Mo1 C2 144.20(10) yes
Mo2 Mo1 C3 148.57(15) yes
Mo2 Mo1 C4 153.96(14) yes
Mo2 Mo1 C5 152.11(15) yes
Mo2 Mo1 S1A 56.8(3) yes
Mo2 Mo1 S3A 60.2(2) yes
S1 Mo1 S2 71.2(2) yes
S1 Mo1 S3 107.21(19) yes
S1 Mo1 P1 52.11(16) yes
S1 Mo1 P2 111.6(2) yes
S1 Mo1 C1 102.85(18) yes
S3 Mo1 P2 57.9(2) yes
S3 Mo1 C1 149.8(2) yes
S3 Mo1 C2 115.6(2) yes
S3 Mo1 C3 92.8(2) yes
S3 Mo1 C4 104.8(3) yes
S3 Mo1 C5 138.7(3) yes
P1 Mo1 P2 109.07(4) yes
P1 Mo1 C1 136.95(15) yes
P1 Mo1 C2 156.42(11) yes
P1 Mo1 C3 123.17(15) yes
P1 Mo1 C4 98.03(13) yes
P1 Mo1 C5 104.65(14) yes
S1A Mo1 P1 63.8(3) yes
S3A Mo1 P1 54.3(2) yes
P2 Mo1 C1 113.12(16) yes
P2 Mo1 C2 88.17(11) yes
P2 Mo1 C3 98.44(16) yes
P2 Mo1 C4 132.97(17) yes
P2 Mo1 C5 146.02(14) yes
S1 Mo1 C5 92.3(2) yes
S2 Mo1 S3 102.7(2) yes
S2 Mo1 P1 108.80(4) yes
S2 Mo1 P2 53.87(5) yes
S2 Mo1 C1 89.73(15) yes
S2 Mo1 C2 94.29(12) yes
S2 Mo1 C3 127.40(15) yes
S2 Mo1 C4 147.72(15) yes
S2 Mo1 C5 118.08(17) yes
S1A Mo1 S2 57.3(4) yes
S2 Mo1 S3A 111.4(3) yes
S3 Mo1 P1 64.8(2) yes
Mo2 Mo1 S1 59.90(17) yes
Mo2 Mo1 S2 57.95(3) yes
Mo2 Mo1 S3 57.92(17) yes
S1A Mo1 C3 154.7(3) yes
S3A Mo1 C3 93.9(2) yes
C4 Mo1 C5 34.6(3) yes
S1A Mo1 C4 125.0(4) yes
S3A Mo1 C4 98.7(3) yes
S1A Mo1 C5 96.8(3) yes
S3A Mo1 C5 130.4(3) yes
S1A Mo1 S3A 107.5(3) yes
C1 Mo1 C4 58.1(2) yes
C1 Mo1 C5 35.0(2) yes
S1A Mo1 C1 99.0(3) yes
S3A Mo1 C1 152.3(3) yes
C2 Mo1 C3 35.45(19) yes
C2 Mo1 C4 58.54(17) yes
C2 Mo1 C5 58.31(18) yes
S1A Mo1 C2 129.8(3) yes
S3A Mo1 C2 122.0(2) yes
C3 Mo1 C4 35.2(2) yes
C3 Mo1 C5 58.3(2) yes
S1A Mo1 P2 101.6(4) yes
S3A Mo1 P2 70.0(3) yes
C1 Mo1 C2 35.0(2) yes
C1 Mo1 C3 58.5(2) yes
Mo1 Mo2 S1 59.46(11) yes
Mo1 Mo2 S2 58.09(3) yes
Mo1 Mo2 S3 57.66(16) yes
Mo1 Mo2 P1 58.27(3) yes
Mo1 Mo2 P2 57.98(3) yes
Mo1 Mo2 C11 153.83(11) yes
Mo1 Mo2 C12 151.23(13) yes
Mo1 Mo2 C13 145.65(12) yes
Mo1 Mo2 C14 144.76(11) yes
Mo1 Mo2 C15 148.79(14) yes
Mo1 Mo2 S1A 57.0(2) yes
S2 Mo2 C13 112.79(12) yes
S2 Mo2 C14 88.54(12) yes
S2 Mo2 C15 98.34(13) yes
S1A Mo2 S2 57.4(3) yes
S2 Mo2 S3A 111.4(2) yes
S3 Mo2 P1 64.8(2) yes
S3 Mo2 P2 57.9(2) yes
S3 Mo2 C11 123.7(2) yes
S3 Mo2 C12 94.9(2) yes
S3 Mo2 C13 97.9(2) yes
S3 Mo2 C14 129.1(3) yes
S3 Mo2 C15 153.6(2) yes
P1 Mo2 P2 109.49(5) yes
P1 Mo2 C11 97.30(11) yes
P1 Mo2 C12 104.44(11) yes
P1 Mo2 C13 137.23(12) yes
Mo1 Mo2 S3A 60.2(2) yes
S1 Mo2 S2 71.01(17) yes
S1 Mo2 S3 106.6(3) yes
S1 Mo2 P1 52.1(2) yes
S1 Mo2 P2 111.36(12) yes
S1 Mo2 C11 99.16(19) yes
S1 Mo2 C12 131.00(17) yes
S1 Mo2 C13 153.85(18) yes
S1 Mo2 C14 123.8(2) yes
S1 Mo2 C15 95.26(19) yes
S2 Mo2 S3 102.64(17) yes
S2 Mo2 P1 109.21(4) yes
S2 Mo2 P2 53.96(5) yes
S2 Mo2 C11 133.18(16) yes
S2 Mo2 C12 146.13(11) yes
S1A Mo2 C11 106.0(3) yes
S3A Mo2 C11 115.4(3) yes
C12 Mo2 C13 35.17(15) yes
C12 Mo2 C14 58.20(17) yes
C12 Mo2 C15 59.02(19) yes
S1A Mo2 C12 140.5(3) yes
S3A Mo2 C12 91.2(2) yes
C13 Mo2 C14 34.7(2) yes
C13 Mo2 C15 58.75(19) yes
S1A Mo2 C13 150.9(3) yes
S3A Mo2 C13 101.6(3) yes
C14 Mo2 C15 35.27(17) yes
S1A Mo2 C14 116.7(4) yes
S3A Mo2 C14 135.4(3) yes
S1A Mo2 C15 93.9(3) yes
S3A Mo2 C15 149.5(2) yes
S1A Mo2 S3A 107.5(4) yes
P1 Mo2 C14 155.51(11) yes
P1 Mo2 C15 122.51(11) yes
S1A Mo2 P1 64.0(4) yes
S3A Mo2 P1 54.3(3) yes
P2 Mo2 C11 147.72(13) yes
P2 Mo2 C12 117.36(13) yes
P2 Mo2 C13 89.24(12) yes
P2 Mo2 C14 94.52(12) yes
P2 Mo2 C15 127.34(11) yes
S1A Mo2 P2 101.9(2) yes
S3A Mo2 P2 70.1(3) yes
C11 Mo2 C12 35.3(2) yes
C11 Mo2 C13 58.55(18) yes
C11 Mo2 C14 58.39(15) yes
C11 Mo2 C15 35.55(18) yes
S6 Mo3 P4 57.6(3) yes
S6 Mo3 C26 105.8(2) yes
S6 Mo3 C27 91.4(2) yes
S6 Mo3 C28 111.4(3) yes
S6 Mo3 C29 146.1(3) yes
S6 Mo3 C30 141.0(2) yes
P3 Mo3 P4 109.25(5) yes
P3 Mo3 C26 96.00(11) yes
P3 Mo3 C27 118.97(11) yes
P3 Mo3 C28 153.18(12) yes
P3 Mo3 C29 140.55(12) yes
P3 Mo3 C30 105.65(12) yes
S4A Mo3 P3 63.9(5) yes
S6A Mo3 P3 54.3(3) yes
P4 Mo3 C26 135.47(14) yes
P4 Mo3 C27 100.92(11) yes
S4 Mo3 C27 147.6(2) yes
S4 Mo3 C28 141.6(2) yes
S4 Mo3 C29 107.0(2) yes
S4 Mo3 C30 92.0(2) yes
S5 Mo3 S6 102.4(2) yes
S5 Mo3 P3 109.06(5) yes
S5 Mo3 P4 53.68(5) yes
S5 Mo3 C26 148.21(13) yes
S5 Mo3 C27 131.38(11) yes
S5 Mo3 C28 97.71(12) yes
S5 Mo3 C29 89.36(12) yes
S5 Mo3 C30 116.07(13) yes
S4A Mo3 S5 58.0(4) yes
S5 Mo3 S6A 111.1(2) yes
S6 Mo3 P3 65.1(3) yes
Mo4 Mo3 S4 59.69(18) yes
Mo4 Mo3 S5 58.11(3) yes
Mo4 Mo3 S6 57.7(2) yes
Mo4 Mo3 P3 58.05(3) yes
Mo4 Mo3 P4 57.82(4) yes
Mo4 Mo3 C26 152.67(11) yes
Mo4 Mo3 C27 148.16(11) yes
Mo4 Mo3 C28 144.90(11) yes
Mo4 Mo3 C29 146.88(12) yes
Mo4 Mo3 C30 151.65(13) yes
Mo4 Mo3 S4A 57.5(3) yes
Mo4 Mo3 S6A 59.9(2) yes
S4 Mo3 S5 71.4(2) yes
S4 Mo3 S6 106.9(3) yes
S4 Mo3 P3 51.8(2) yes
S4 Mo3 P4 111.45(19) yes
S4 Mo3 C26 113.0(2) yes
P4 Mo3 C28 87.69(12) yes
P4 Mo3 C29 109.73(12) yes
P4 Mo3 C30 145.01(12) yes
S4A Mo3 P4 102.2(3) yes
S6A Mo3 P4 69.9(3) yes
C26 Mo3 C27 34.84(17) yes
C26 Mo3 C28 58.38(15) yes
C26 Mo3 C29 58.95(16) yes
C26 Mo3 C30 35.4(2) yes
S4A Mo3 C26 122.0(3) yes
S6A Mo3 C26 99.3(3) yes
C27 Mo3 C28 35.03(16) yes
C27 Mo3 C29 58.34(17) yes
C27 Mo3 C30 58.67(17) yes
S4A Mo3 C27 153.8(3) yes
S6A Mo3 C27 91.9(3) yes
C28 Mo3 C29 34.8(2) yes
C28 Mo3 C30 59.01(17) yes
S4A Mo3 C28 134.3(5) yes
S6A Mo3 C28 117.6(3) yes
C29 Mo3 C30 36.17(15) yes
S4A Mo3 C29 101.8(4) yes
S6A Mo3 C29 150.0(3) yes
S4A Mo3 C30 95.1(3) yes
S6A Mo3 C30 132.8(3) yes
S4A Mo3 S6A 107.6(5) yes
S6 Mo4 C37 135.8(2) yes
S6 Mo4 C38 101.8(2) yes
S6 Mo4 C39 92.9(3) yes
S6 Mo4 C40 117.5(3) yes
P3 Mo4 P4 109.23(5) yes
Mo3 Mo4 C39 150.04(13) yes
Mo3 Mo4 C40 153.91(11) yes
Mo3 Mo4 S4A 57.2(4) yes
Mo3 Mo4 S6A 59.5(3) yes
S4 Mo4 S5 71.4(2) yes
S4 Mo4 S6 106.8(2) yes
S4 Mo4 P3 51.79(19) yes
S4 Mo4 P4 111.6(2) yes
S4 Mo4 C36 93.0(2) yes
S4 Mo4 C37 117.2(2) yes
S4 Mo4 C38 151.0(2) yes
S4 Mo4 C39 136.1(3) yes
S4 Mo4 C40 103.1(3) yes
S5 Mo4 S6 102.1(3) yes
S5 Mo4 P3 108.77(5) yes
S5 Mo4 P4 53.66(5) yes
S5 Mo4 C36 104.43(13) yes
S5 Mo4 C37 87.68(12) yes
S5 Mo4 C38 107.56(16) yes
S5 Mo4 C39 142.94(11) yes
S5 Mo4 C40 139.43(13) yes
S4A Mo4 S5 57.8(5) yes
S5 Mo4 S6A 110.6(3) yes
S6 Mo4 P3 65.0(2) yes
S6 Mo4 P4 57.6(3) yes
S6 Mo4 C36 150.9(3) yes
Mo3 Mo4 S4 59.7(2) yes
Mo3 Mo4 S5 57.92(3) yes
Mo3 Mo4 S6 57.5(2) yes
Mo3 Mo4 P3 57.92(3) yes
Mo3 Mo4 P4 57.93(3) yes
Mo3 Mo4 C36 150.25(14) yes
Mo3 Mo4 C37 145.26(12) yes
Mo3 Mo4 C38 145.37(16) yes
S6A Mo4 C40 109.9(4) yes
S4A Mo4 S6A 107.1(3) yes
P3 Mo4 C39 108.28(11) yes
P3 Mo4 C40 96.20(11) yes
S4A Mo4 P3 63.7(4) yes
S6A Mo4 P3 54.1(2) yes
P4 Mo4 C36 134.17(11) yes
P4 Mo4 C37 99.31(12) yes
P4 Mo4 C38 87.80(16) yes
P4 Mo4 C39 112.13(13) yes
P4 Mo4 C40 144.89(13) yes
S4A Mo4 P4 102.1(5) yes
S6A Mo4 P4 69.8(3) yes
C36 Mo4 C37 35.33(16) yes
C36 Mo4 C38 58.7(2) yes
C36 Mo4 C39 58.42(19) yes
C36 Mo4 C40 35.00(18) yes
S4A Mo4 C36 93.4(4) yes
S6A Mo4 C36 144.9(3) yes
C37 Mo4 C38 35.5(2) yes
C37 Mo4 C39 59.05(17) yes
C37 Mo4 C40 58.35(15) yes
S4A Mo4 C37 110.6(3) yes
S6A Mo4 C37 142.2(2) yes
C38 Mo4 C39 35.60(19) yes
C38 Mo4 C40 58.0(2) yes
S4A Mo4 C38 146.1(3) yes
S6A Mo4 C38 106.8(2) yes
C39 Mo4 C40 34.40(19) yes
S4A Mo4 C39 145.3(5) yes
P3 Mo4 C36 116.29(12) yes
P3 Mo4 C37 151.46(12) yes
P3 Mo4 C38 143.20(16) yes
S4A Mo4 C40 110.9(5) yes
S6A Mo4 C39 90.7(3) yes
Mo1 S1 P1 61.52(13) yes
Mo1 S1 Mo2 60.64(15) yes
Mo2 S1 P1 61.07(14) yes
Mo2 S1A S2 62.9(4) yes
Mo1 S1A Mo2 66.3(2) yes
Mo1 S1A S2 63.0(3) yes
Mo1 S2 S1A 59.7(3) yes
Mo1 S2 P2 62.88(5) yes
S1A S2 P2 110.9(2) yes
Mo2 S2 P2 62.83(5) yes
Mo2 S2 S1A 59.6(2) yes
Mo1 S2 Mo2 63.96(3) yes
Mo1 S3 Mo2 64.42(13) yes
Mo1 S3 P2 61.33(16) yes
Mo2 S3 P2 61.1(2) yes
Mo2 S3A P1 59.3(2) yes
Mo1 S3A P1 59.6(2) yes
Mo1 S3A Mo2 59.6(2) yes
Mo4 S4 P3 61.22(14) yes
Mo3 S4 P3 61.09(15) yes
Mo3 S4 Mo4 60.57(15) yes
Mo3 S4A Mo4 65.30(18) yes
Mo4 S4A S5 62.0(3) yes
Mo3 S4A S5 62.0(4) yes
Mo3 S5 S4A 60.0(2) yes
S4A S5 P4 111.6(2) yes
Mo3 S5 P4 63.03(5) yes
Mo3 S5 Mo4 63.97(4) yes
Mo4 S5 P4 62.86(5) yes
Mo4 S5 S4A 60.2(3) yes
Mo3 S6 P4 61.7(2) yes
Mo4 S6 P4 61.55(19) yes
Mo3 S6 Mo4 64.86(14) yes
Mo3 S6A P3 60.24(18) yes
Mo3 S6A Mo4 60.69(19) yes
Mo4 S6A P3 60.17(18) yes
Mo1 P1 S1 66.38(16) yes
Mo1 P1 S3A 66.2(2) yes
Mo2 P1 S1 66.9(3) yes
W1 P1 S1 119.8(2) yes
W1 P1 S3A 116.3(3) yes
Mo1 P1 Mo2 63.79(3) yes
W1 P1 Mo2 148.26(5) yes
Mo2 P1 S3A 66.4(3) yes
W1 P1 Mo1 147.84(5) yes
Mo1 P2 S3 60.77(18) yes
Mo2 P2 S3 61.02(15) yes
S2 P2 S3 112.84(17) yes
Mo1 P2 S2 63.25(5) yes
Mo2 P2 S2 63.21(5) yes
Mo1 P2 Mo2 64.19(4) yes
W2 P3 S4 118.1(3) yes
W2 P3 Mo4 148.14(6) yes
W2 P3 S6A 118.4(3) yes
Mo3 P3 Mo4 64.03(4) yes
Mo4 P3 S6A 65.7(3) yes
W2 P3 Mo3 147.81(6) yes
Mo4 P3 S4 67.0(2) yes
Mo3 P3 S6A 65.5(4) yes
Mo3 P3 S4 67.1(3) yes
Mo3 P4 S5 63.29(5) yes
Mo4 P4 S6 60.9(2) yes
Mo3 P4 Mo4 64.25(4) yes
Mo3 P4 S6 60.66(17) yes
Mo4 P4 S5 63.48(5) yes
S5 P4 S6 112.83(17) yes
C2 C1 C6 125.9(5) no
Mo1 C1 C5 72.8(3) yes
Mo1 C1 C2 73.3(3) yes
C2 C1 C5 108.7(5) no
Mo1 C1 C6 124.7(4) yes
C5 C1 C6 125.2(6) no
C3 C2 C7 125.8(6) no
C1 C2 C7 126.9(6) no
Mo1 C2 C3 71.9(3) yes
C1 C2 C3 107.1(4) no
Mo1 C2 C7 125.8(3) yes
Mo1 C2 C1 71.7(3) yes
Mo1 C3 C8 124.1(4) yes
Mo1 C3 C4 72.4(3) yes
C4 C3 C8 126.4(6) no
C2 C3 C4 107.4(5) no
C2 C3 C8 126.0(6) no
Mo1 C3 C2 72.6(3) yes
Mo1 C4 C9 125.2(4) yes
C3 C4 C5 108.4(5) no
C3 C4 C9 124.1(7) no
C5 C4 C9 127.3(7) no
Mo1 C4 C3 72.4(3) yes
Mo1 C4 C5 72.6(3) yes
Mo1 C5 C4 72.8(3) yes
C1 C5 C10 123.1(7) no
C4 C5 C10 128.3(6) no
Mo1 C5 C1 72.2(3) yes
Mo1 C5 C10 125.3(4) yes
C1 C5 C4 108.4(6) no
Mo2 C11 C12 71.9(3) yes
Mo2 C11 C15 72.3(3) yes
Mo2 C11 C16 125.6(4) yes
C12 C11 C16 124.8(6) no
C15 C11 C16 127.0(6) no
C12 C11 C15 108.0(4) no
Mo2 C12 C11 72.9(3) yes
Mo2 C12 C13 72.8(3) yes
C11 C12 C13 108.2(5) no
C11 C12 C17 128.5(4) no
C13 C12 C17 123.0(5) no
Mo2 C12 C17 125.0(4) yes
Mo2 C13 C18 124.7(4) yes
C12 C13 C14 108.1(5) no
C14 C13 C18 124.2(5) no
Mo2 C13 C12 72.1(3) yes
C12 C13 C18 127.5(6) no
Mo2 C13 C14 72.9(3) yes
Mo2 C14 C13 72.4(3) yes
C13 C14 C15 109.1(4) no
C13 C14 C19 125.7(5) no
C15 C14 C19 125.0(6) no
Mo2 C14 C19 125.4(3) yes
Mo2 C14 C15 72.4(2) yes
Mo2 C15 C20 124.0(4) yes
Mo2 C15 C11 72.1(3) yes
C14 C15 C20 128.2(5) no
C11 C15 C20 125.1(5) no
Mo2 C15 C14 72.4(3) yes
C11 C15 C14 106.6(5) no
W1 C21 O1 175.7(4) yes
W1 C22 O2 176.4(4) yes
W1 C23 O3 177.0(4) yes
W1 C24 O4 176.4(4) yes
W1 C25 O5 179.3(5) yes
H6B C6 H6C 109.00 no
C1 C6 H6A 109.00 no
C1 C6 H6B 109.00 no
H6A C6 H6C 110.00 no
H6A C6 H6B 109.00 no
C1 C6 H6C 109.00 no
C2 C7 H7C 109.00 no
C2 C7 H7B 109.00 no
C2 C7 H7A 109.00 no
H7B C7 H7C 109.00 no
H7A C7 H7B 110.00 no
H7A C7 H7C 110.00 no
H8A C8 H8B 110.00 no
C3 C8 H8A 109.00 no
C3 C8 H8B 109.00 no
C3 C8 H8C 109.00 no
H8B C8 H8C 110.00 no
H8A C8 H8C 109.00 no
H9B C9 H9C 109.00 no
H9A C9 H9C 110.00 no
C4 C9 H9A 109.00 no
C4 C9 H9B 109.00 no
C4 C9 H9C 109.00 no
H9A C9 H9B 110.00 no
C5 C10 H10C 109.00 no
C5 C10 H10A 109.00 no
C5 C10 H10B 110.00 no
H10B C10 H10C 110.00 no
H10A C10 H10B 109.00 no
H10A C10 H10C 109.00 no
C11 C16 H16A 110.00 no
H16B C16 H16C 109.00 no
C11 C16 H16C 109.00 no
H16A C16 H16B 109.00 no
C11 C16 H16B 109.00 no
H16A C16 H16C 110.00 no
C12 C17 H17C 109.00 no
H17A C17 H17B 109.00 no
C12 C17 H17B 109.00 no
C12 C17 H17A 109.00 no
H17A C17 H17C 109.00 no
H17B C17 H17C 110.00 no
H18A C18 H18C 109.00 no
C13 C18 H18A 109.00 no
C13 C18 H18B 109.00 no
C13 C18 H18C 110.00 no
H18A C18 H18B 109.00 no
H18B C18 H18C 109.00 no
H19B C19 H19C 109.00 no
C14 C19 H19B 109.00 no
C14 C19 H19A 109.00 no
H19A C19 H19C 110.00 no
C14 C19 H19C 110.00 no
H19A C19 H19B 109.00 no
C15 C20 H20A 109.00 no
H20A C20 H20B 109.00 no
C15 C20 H20B 110.00 no
C15 C20 H20C 109.00 no
H20A C20 H20C 109.00 no
H20B C20 H20C 110.00 no
Mo3 C26 C30 71.8(2) yes
Mo3 C26 C27 72.6(2) yes
C30 C26 C31 126.0(5) no
Mo3 C26 C31 125.6(3) yes
C27 C26 C30 108.4(4) no
C27 C26 C31 125.4(5) no
C26 C27 C28 108.6(4) no
C26 C27 C32 124.9(5) no
C28 C27 C32 126.3(5) no
Mo3 C27 C32 125.5(3) yes
Mo3 C27 C26 72.5(3) yes
Mo3 C27 C28 72.4(3) yes
Mo3 C28 C33 126.0(3) yes
Mo3 C28 C27 72.5(3) yes
Mo3 C28 C29 72.1(3) yes
C29 C28 C33 125.3(5) no
C27 C28 C29 108.4(4) no
C27 C28 C33 126.0(5) no
Mo3 C29 C28 73.1(3) yes
Mo3 C29 C34 125.7(3) yes
C28 C29 C30 107.9(5) no
Mo3 C29 C30 71.8(3) yes
C30 C29 C34 124.8(5) no
C28 C29 C34 126.9(4) no
Mo3 C30 C35 125.2(4) yes
Mo3 C30 C29 72.0(3) yes
Mo3 C30 C26 72.9(3) yes
C29 C30 C35 125.2(5) no
C26 C30 C29 106.7(5) no
C26 C30 C35 127.8(4) no
C37 C36 C40 107.9(5) no
Mo4 C36 C37 72.5(3) yes
Mo4 C36 C40 73.0(3) yes
Mo4 C36 C41 123.4(4) yes
C37 C36 C41 126.2(5) no
C40 C36 C41 125.8(5) no
Mo4 C37 C36 72.2(2) yes
C36 C37 C42 125.0(6) no
C38 C37 C42 127.4(5) no
C36 C37 C38 107.2(5) no
Mo4 C37 C38 72.1(3) yes
Mo4 C37 C42 127.1(4) yes
Mo4 C38 C37 72.4(3) yes
C37 C38 C39 107.8(5) no
Mo4 C38 C39 72.2(3) yes
Mo4 C38 C43 126.9(4) yes
C37 C38 C43 126.5(5) no
C39 C38 C43 125.3(6) no
Mo4 C39 C40 73.3(3) yes
Mo4 C39 C38 72.2(3) yes
C38 C39 C40 107.7(5) no
C38 C39 C44 126.4(5) no
Mo4 C39 C44 124.3(4) yes
C40 C39 C44 125.6(5) no
Mo4 C40 C45 129.2(3) yes
C36 C40 C39 109.4(4) no
Mo4 C40 C36 72.0(3) yes
Mo4 C40 C39 72.3(3) yes
C36 C40 C45 124.4(6) no
C39 C40 C45 125.6(5) no
W2 C46 O6 177.6(6) yes
W2 C47 O7 175.9(4) yes
W2 C48 O8 176.0(5) yes
W2 C49 O9 175.9(5) yes
W2 C50 O10 179.6(7) yes
C26 C31 H31A 109.00 no
C26 C31 H31B 110.00 no
C26 C31 H31C 109.00 no
H31A C31 H31B 109.00 no
H31A C31 H31C 110.00 no
H31B C31 H31C 109.00 no
C27 C32 H32A 109.00 no
C27 C32 H32B 109.00 no
C27 C32 H32C 109.00 no
H32A C32 H32B 110.00 no
H32A C32 H32C 110.00 no
H32B C32 H32C 109.00 no
C28 C33 H33A 110.00 no
C28 C33 H33B 109.00 no
C28 C33 H33C 109.00 no
H33A C33 H33B 109.00 no
H33A C33 H33C 109.00 no
H33B C33 H33C 109.00 no
C29 C34 H34A 109.00 no
C29 C34 H34B 109.00 no
C29 C34 H34C 109.00 no
H34A C34 H34B 109.00 no
H34A C34 H34C 110.00 no
H34B C34 H34C 110.00 no
C30 C35 H35A 109.00 no
C30 C35 H35B 109.00 no
C30 C35 H35C 109.00 no
H35A C35 H35B 110.00 no
H35A C35 H35C 110.00 no
H35B C35 H35C 109.00 no
C36 C41 H41A 109.00 no
C36 C41 H41B 110.00 no
C36 C41 H41C 109.00 no
H41A C41 H41B 109.00 no
H41A C41 H41C 109.00 no
H41B C41 H41C 110.00 no
C37 C42 H42A 110.00 no
C37 C42 H42B 109.00 no
C37 C42 H42C 109.00 no
H42A C42 H42B 110.00 no
H42A C42 H42C 109.00 no
H42B C42 H42C 109.00 no
C38 C43 H43A 110.00 no
C38 C43 H43B 110.00 no
C38 C43 H43C 109.00 no
H43A C43 H43B 110.00 no
H43A C43 H43C 109.00 no
H43B C43 H43C 109.00 no
C39 C44 H44A 110.00 no
C39 C44 H44B 110.00 no
C39 C44 H44C 109.00 no
H44A C44 H44B 109.00 no
H44A C44 H44C 109.00 no
H44B C44 H44C 109.00 no
C40 C45 H45A 110.00 no
C40 C45 H45B 109.00 no
C40 C45 H45C 110.00 no
H45A C45 H45B 109.00 no
H45A C45 H45C 109.00 no
H45B C45 H45C 109.00 no
C52 C51 C56 118.2(6) no
C52 C51 C57 120.0(5) no
C56 C51 C57 121.8(6) no
C51 C52 C53 121.0(5) no
C52 C53 C54 117.9(7) no
C53 C54 C55 120.0(7) no
C54 C55 C56 120.5(6) no
C51 C56 C55 122.5(7) no
C51 C52 H52 119.00 no
C53 C52 H52 120.00 no
C52 C53 H53 121.00 no
C54 C53 H53 121.00 no
C53 C54 H54 120.00 no
C55 C54 H54 120.00 no
C54 C55 H55 120.00 no
C56 C55 H55 120.00 no
C51 C56 H56 119.00 no
C55 C56 H56 119.00 no
C51 C57 H57A 110.00 no
C51 C57 H57B 109.00 no
C51 C57 H57C 109.00 no
H57A C57 H57B 109.00 no
H57A C57 H57C 110.00 no
H57B C57 H57C 109.00 no

loop_
_geom_bond_atom_site_label_1
_geom_bond_atom_site_label_2
_geom_bond_distance
_geom_bond_publ_flag
W1 P1 2.5608(11) yes
W1 C21 2.049(5) yes
W1 C22 2.052(5) yes
W1 C23 2.049(5) yes
W1 C24 2.053(5) yes
W1 C25 1.989(4) yes
W2 P3 2.5592(14) yes
W2 C46 2.044(6) yes
W2 C47 2.046(6) yes
W2 C48 2.058(5) yes
W2 C49 2.072(7) yes
W2 C50 1.987(7) yes
Mo1 C1 2.342(5) yes
Mo1 Mo2 2.6019(6) yes
Mo1 S1 2.571(5) yes
Mo1 S2 2.4584(12) yes
Mo1 S3 2.437(6) yes
Mo1 P1 2.4666(12) yes
Mo1 P2 2.4504(14) yes
Mo1 S3A 2.616(9) yes
Mo1 C4 2.353(6) yes
Mo1 C2 2.363(4) yes
Mo1 C3 2.354(5) yes
Mo1 C5 2.351(6) yes
Mo1 S1A 2.383(9) yes
Mo2 S2 2.4546(13) yes
Mo2 S1 2.583(8) yes
Mo2 C14 2.357(4) yes
Mo2 S3 2.444(6) yes
Mo2 P1 2.4580(11) yes
Mo2 P2 2.4463(13) yes
Mo2 C11 2.354(5) yes
Mo2 C12 2.341(5) yes
Mo2 C13 2.350(5) yes
Mo2 S3A 2.619(10) yes
Mo2 C15 2.357(5) yes
Mo2 S1A 2.378(11) yes
Mo3 Mo4 2.6082(6) yes
Mo3 S4 2.587(8) yes
Mo3 S5 2.4595(14) yes
Mo3 S6 2.429(8) yes
Mo3 C27 2.365(4) yes
Mo3 C28 2.363(4) yes
Mo3 C29 2.351(5) yes
Mo3 C30 2.349(5) yes
Mo3 P3 2.4580(14) yes
Mo3 P4 2.4540(14) yes
Mo3 C26 2.364(4) yes
Mo3 S6A 2.576(11) yes
Mo3 S4A 2.413(12) yes
Mo4 S6 2.435(7) yes
Mo4 S5 2.4644(14) yes
Mo4 C36 2.356(5) yes
Mo4 P3 2.4617(13) yes
Mo4 P4 2.4509(14) yes
Mo4 C39 2.356(5) yes
Mo4 C40 2.369(4) yes
Mo4 S4A 2.421(9) yes
Mo4 S6A 2.587(8) yes
Mo4 S4 2.585(7) yes
Mo4 C37 2.360(4) yes
Mo4 C38 2.355(5) yes
S1 P1 2.215(6) yes
S1A S2 2.323(15) yes
S2 P2 2.223(2) yes
S3 P2 2.366(9) yes
S3A P1 2.322(10) yes
S4 P3 2.207(7) yes
S4A S5 2.361(19) yes
S5 P4 2.2185(19) yes
S6 P4 2.353(11) yes
S6A P3 2.299(9) yes
O1 C21 1.142(7) yes
O2 C22 1.145(7) yes
O3 C23 1.151(7) yes
O4 C24 1.138(7) yes
O5 C25 1.164(6) yes
O6 C46 1.160(8) yes
O7 C47 1.145(7) yes
O8 C48 1.138(7) yes
O9 C49 1.124(9) yes
O10 C50 1.167(8) yes
C1 C6 1.517(9) no
C1 C2 1.415(8) no
C1 C5 1.411(9) no
C2 C7 1.511(7) no
C2 C3 1.436(8) no
C3 C4 1.424(9) no
C3 C8 1.512(10) no
C4 C5 1.400(11) no
C4 C9 1.525(11) no
C5 C10 1.519(13) no
C11 C16 1.499(8) no
C11 C15 1.438(7) no
C11 C12 1.423(9) no
C12 C13 1.417(6) no
C12 C17 1.514(9) no
C13 C18 1.526(10) no
C13 C14 1.406(8) no
C14 C15 1.428(7) no
C14 C19 1.510(7) no
C15 C20 1.494(10) no
C6 H6A 0.9800 no
C6 H6C 0.9800 no
C6 H6B 0.9800 no
C7 H7B 0.9800 no
C7 H7C 0.9800 no
C7 H7A 0.9800 no
C8 H8B 0.9800 no
C8 H8C 0.9800 no
C8 H8A 0.9800 no
C9 H9B 0.9800 no
C9 H9C 0.9800 no
C9 H9A 0.9800 no
C10 H10C 0.9800 no
C10 H10B 0.9800 no
C10 H10A 0.9800 no
C16 H16C 0.9800 no
C16 H16A 0.9800 no
C16 H16B 0.9800 no
C17 H17C 0.9800 no
C17 H17A 0.9800 no
C17 H17B 0.9800 no
C18 H18A 0.9800 no
C18 H18C 0.9800 no
C18 H18B 0.9800 no
C19 H19B 0.9800 no
C19 H19C 0.9800 no
C19 H19A 0.9800 no
C20 H20C 0.9800 no
C20 H20A 0.9800 no
C20 H20B 0.9800 no
C26 C30 1.433(8) no
C26 C27 1.415(7) no
C26 C31 1.514(7) no
C27 C32 1.500(8) no
C27 C28 1.423(7) no
C28 C33 1.514(7) no
C28 C29 1.411(8) no
C29 C34 1.517(9) no
C29 C30 1.459(6) no
C30 C35 1.492(8) no
C36 C41 1.496(9) no
C36 C37 1.431(7) no
C36 C40 1.421(7) no
C37 C42 1.496(9) no
C37 C38 1.435(8) no
C38 C43 1.490(9) no
C38 C39 1.440(8) no
C39 C40 1.397(8) no
C39 C44 1.506(10) no
C40 C45 1.524(8) no
C31 H31A 0.9800 no
C31 H31B 0.9800 no
C31 H31C 0.9800 no
C32 H32A 0.9800 no
C32 H32B 0.9800 no
C32 H32C 0.9800 no
C33 H33A 0.9800 no
C33 H33B 0.9800 no
C33 H33C 0.9800 no
C34 H34A 0.9800 no
C34 H34B 0.9800 no
C34 H34C 0.9800 no
C35 H35A 0.9800 no
C35 H35B 0.9800 no
C35 H35C 0.9800 no
C41 H41A 0.9800 no
C41 H41B 0.9800 no
C41 H41C 0.9800 no
C42 H42A 0.9800 no
C42 H42B 0.9800 no
C42 H42C 0.9800 no
C43 H43A 0.9800 no
C43 H43B 0.9800 no
C43 H43C 0.9800 no
C44 H44A 0.9800 no
C44 H44B 0.9800 no
C44 H44C 0.9800 no
C45 H45A 0.9800 no
C45 H45B 0.9800 no
C45 H45C 0.9800 no
C51 C52 1.368(9) no
C51 C56 1.385(8) no
C51 C57 1.518(9) no
C52 C53 1.407(10) no
C53 C54 1.403(9) no
C54 C55 1.369(13) no
C55 C56 1.330(12) no
C52 H52 0.9500 no
C53 H53 0.9500 no
C54 H54 0.9500 no
C55 H55 0.9500 no
C56 H56 0.9500 no
C57 H57A 0.9800 no
C57 H57B 0.9800 no
C57 H57C 0.9800 no

loop_
_geom_contact_atom_site_label_1
_geom_contact_atom_site_label_2
_geom_contact_distance
_geom_contact_site_symmetry_2
_geom_contact_publ_flag
Mo1 H9B 3.5400 . no
Mo1 H10C 3.5100 . no
Mo2 H19C 3.5500 . no
Mo2 H20B 3.5500 . no
Mo2 H20C 3.5900 . no
Mo3 H34C 3.6700 . no
Mo3 H35A 3.6000 . no
Mo3 H34B 3.5700 . no
Mo3 H35B 3.5700 . no
Mo4 H44B 3.6700 . no
Mo4 H44A 3.5000 . no
S1 S2 2.928(10) . no
S1 W1 4.135(9) . no
S1 C15 3.653(9) . no
S1 C5 3.552(7) . no
S1 C10 3.596(10) . no
S1A P1 2.565(12) . no
S1A C20 3.550(14) . no
S1A C15 3.461(13) . no
S1A C5 3.540(12) . no
S1A P2 3.745(12) . no
S1A S6 3.375(10) . no
S1A C1 3.593(10) . no
S2 C1 3.388(5) . no
S2 C19 3.424(6) . no
S2 S1 2.928(10) . no
S2 C15 3.641(5) . no
S2 C2 3.535(5) . no
S2 C6 3.495(7) . no
S2 C14 3.360(5) . no
S3 C17 3.680(10) . no
S3 C3 3.471(8) . no
S3 P1 2.627(8) . no
S3 C12 3.527(9) . no
S3 C13 3.615(10) . no
S3 C8 3.540(10) . no
S3A C17 3.556(12) . no
S3A C12 3.549(12) . no
S3A P2 2.911(13) . no
S3A W1 4.150(13) . no
S3A C3 3.635(10) . no
S3A S4 3.733(11) 1_655 no
S4 W2 4.092(9) . no
S4 S5 2.947(10) . no
S4 S3A 3.733(11) 1_455 no
S4 C41 3.598(11) . no
S4 C36 3.588(10) . no
S4 C30 3.553(10) . no
S4 C35 3.573(11) . no
S4A C30 3.514(16) . no
S4A C41 3.523(17) . no
S4A C36 3.478(15) . no
S4A C35 3.663(15) . no
S4A P4 3.788(12) . no
S4A C29 3.70(2) . no
S4A P3 2.578(13) . no
S5 C29 3.384(4) . no
S5 S4 2.947(10) . no
S5 C34 3.485(7) . no
S5 C37 3.342(5) . no
S5 C42 3.407(6) . no
S5 C28 3.633(5) . no
S6 C44 3.567(13) . no
S6 C39 3.472(11) . no
S6 P3 2.629(9) . no
S6 C27 3.432(12) . no
S6 S1A 3.375(10) . no
S6 C32 3.513(12) . no
S6A C39 3.519(12) . no
S6A C44 3.506(14) . no
S6A P4 2.884(14) . no
S6A C32 3.623(15) . no
S6A C27 3.552(14) . no
S1 H44B 2.8100 . no
S1 H10C 3.0700 . no
S1A H10C 3.1900 . no
S2 H31C 2.7900 3_655 no
S2 H19B 3.1700 . no
S3 H8A 3.1900 . no
S3 H17B 3.1400 . no
S3A H41A 3.1600 1_655 no
S3A H17B 3.0400 . no
S4 H41B 3.1700 . no
S5 H34C 3.1700 . no
S5 H42C 3.1100 . no
S5 H52 3.1500 4_554 no
S6 H32C 3.1900 . no
S6A H32C 3.1700 . no
S6A H20C 3.1600 . no
S6A H44A 3.1300 . no
P1 S3 2.627(8) . no
P1 S1A 2.565(12) . no
P1 C22 3.265(5) . no
P1 C11 3.613(5) . no
P1 C24 3.396(5) . no
P1 C21 3.387(5) . no
P1 C23 3.271(5) . no
P1 C4 3.639(5) . no
P2 C3 3.638(6) . no
P2 S3A 2.911(13) . no
P2 C2 3.349(5) . no
P2 S1A 3.745(12) . no
P2 C13 3.370(5) . no
P2 C14 3.529(5) . no
P2 C18 3.462(7) . no
P2 C7 3.423(5) . no
P3 S4A 2.578(13) . no
P3 C49 3.380(6) . no
P3 S6 2.629(9) . no
P3 C26 3.584(5) . no
P3 C48 3.332(5) . no
P3 C46 3.303(6) . no
P3 C47 3.299(5) . no
P3 C40 3.596(4) . no
P4 C37 3.667(5) . no
P4 C28 3.338(5) . no
P4 S4A 3.788(12) . no
P4 C33 3.396(5) . no
P4 C43 3.420(7) . no
P4 C38 3.333(6) . no
P4 S6A 2.884(14) . no
P2 H18A 3.0200 . no
P2 H7B 3.1400 . no
P4 H52 3.1900 4_554 no
P4 H33B 3.0900 . no
P4 H43C 3.1300 . no
O3 O10 3.183(7) 4_655 no
O3 C9 3.241(10) . no
O4 C41 3.399(8) 1_655 no
O4 O6 3.229(6) 4_655 no
O5 O7 3.179(6) 4_655 no
O6 C18 3.393(10) 1_455 no
O6 O4 3.229(6) 4_454 no
O7 C1 3.294(7) 2_655 no
O7 C3 3.415(7) 2_655 no
O7 C17 3.170(9) 1_455 no
O7 C2 3.272(6) 2_655 no
O7 O5 3.179(6) 4_454 no
O8 C53 3.401(8) 3_666 no
O8 C20 3.356(9) . no
O9 C54 3.314(8) 3_666 no
O9 C31 3.260(8) . no
O10 O3 3.183(7) 4_454 no
O10 C41 3.395(8) 4_554 no
O1 H56 2.7800 2_646 no
O1 H33C 2.7500 2_655 no
O1 H44C 2.8400 . no
O1 H16B 2.9100 . no
O2 H57C 2.7200 2_646 no
O2 H10A 2.5500 . no
O3 H41A 2.9100 1_655 no
O3 H9B 2.5700 . no
O4 H17C 2.6200 . no
O4 H41C 2.8500 1_655 no
O5 H17A 2.8400 4_555 no
O5 H9C 2.6600 3_756 no
O5 H18C 2.7000 4_555 no
O6 H18C 2.9100 1_455 no
O6 H35A 2.6700 . no
O7 H45B 2.6200 . no
O7 H17A 2.5400 1_455 no
O8 H20A 2.8900 . no
O8 H45C 2.6700 . no
O8 H6A 2.8900 2_655 no
O9 H31A 2.5800 . no
O10 H10B 2.7100 2_655 no
O10 H41C 2.6100 4_554 no
C1 C3 2.293(9) . no
C1 C4 2.279(9) . no
C1 S2 3.388(5) . no
C1 C7 2.618(9) . no
C1 C10 2.576(11) . no
C1 S1A 3.593(10) . no
C1 O7 3.294(7) 2_645 no
C2 P2 3.349(5) . no
C2 C4 2.305(7) . no
C2 S2 3.535(5) . no
C2 C8 2.627(10) . no
C2 O7 3.272(6) 2_645 no
C2 C5 2.297(8) . no
C2 C6 2.612(9) . no
C3 S3A 3.635(10) . no
C3 C1 2.293(9) . no
C3 C9 2.606(10) . no
C3 C7 2.623(9) . no
C3 C5 2.290(9) . no
C3 S3 3.471(8) . no
C3 P2 3.638(6) . no
C3 O7 3.415(7) 2_645 no
C4 C1 2.279(9) . no
C4 P1 3.639(5) . no
C4 C10 2.627(14) . no
C4 C2 2.305(7) . no
C4 C8 2.621(11) . no
C5 S1 3.552(7) . no
C5 C3 2.290(9) . no
C5 C6 2.600(10) . no
C5 C2 2.297(8) . no
C5 S1A 3.540(12) . no
C5 C9 2.622(13) . no
C9 C23 3.359(9) . no
C9 O3 3.241(10) . no
C10 S1 3.596(10) . no
C11 C13 2.301(7) . no
C11 C14 2.298(6) . no
C11 C20 2.602(10) . no
C11 C17 2.645(11) . no
C11 P1 3.613(5) . no
C12 C14 2.285(7) . no
C12 S3 3.527(9) . no
C12 C16 2.590(9) . no
C12 C15 2.314(8) . no
C12 S3A 3.549(12) . no
C12 C18 2.641(9) . no
C13 S3 3.615(10) . no
C13 P2 3.370(5) . no
C13 C19 2.595(9) . no
C13 C17 2.576(8) . no
C13 C11 2.301(7) . no
C13 C15 2.309(8) . no
C14 C12 2.285(7) . no
C14 C18 2.592(11) . no
C14 P2 3.529(5) . no
C14 C11 2.298(6) . no
C14 C20 2.629(10) . no
C14 S2 3.360(5) . no
C15 S2 3.641(5) . no
C15 C13 2.309(8) . no
C15 S1 3.653(9) . no
C15 C19 2.607(7) . no
C15 S1A 3.461(13) . no
C15 C56 3.571(8) 3_666 no
C15 C16 2.628(8) . no
C15 C12 2.314(8) . no
C16 C21 3.472(8) . no
C17 O7 3.170(9) 1_655 no
C18 O6 3.393(10) 1_655 no
C19 S2 3.424(6) . no
C19 C28 3.587(6) 3_655 no
C19 C27 3.476(7) 3_655 no
C20 O8 3.356(9) . no
C20 C48 3.564(9) . no
C20 S1A 3.550(14) . no
C21 C22 2.851(6) . no
C21 C25 2.801(7) . no
C21 C24 2.856(8) . no
C21 P1 3.387(5) . no
C21 C16 3.472(8) . no
C22 P1 3.265(5) . no
C22 C23 2.986(8) . no
C22 C21 2.851(6) . no
C22 C25 2.832(7) . no
C23 C22 2.986(8) . no
C23 C25 2.820(7) . no
C23 C24 2.901(6) . no
C23 P1 3.271(5) . no
C23 C9 3.359(9) . no
C24 C23 2.901(6) . no
C24 C21 2.856(8) . no
C24 C25 2.798(6) . no
C24 P1 3.396(5) . no
C25 C24 2.798(6) . no
C25 C23 2.820(7) . no
C25 C21 2.801(7) . no
C25 C22 2.832(7) . no
C26 C28 2.305(6) . no
C26 P3 3.584(5) . no
C26 C29 2.320(7) . no
C26 C32 2.584(8) . no
C26 C35 2.627(9) . no
C27 C30 2.309(7) . no
C27 C33 2.617(7) . no
C27 C31 2.604(7) . no
C27 S6A 3.552(14) . no
C27 C29 2.298(7) . no
C27 S6 3.432(12) . no
C27 C19 3.476(7) 3_655 no
C28 P4 3.338(5) . no
C28 S5 3.633(5) . no
C28 C26 2.305(6) . no
C28 C34 2.620(10) . no
C28 C32 2.607(8) . no
C28 C19 3.587(6) 3_655 no
C28 C30 2.321(7) . no
C29 C26 2.320(7) . no
C29 S4A 3.70(2) . no
C29 C33 2.599(8) . no
C29 C35 2.620(8) . no
C29 C27 2.298(7) . no
C29 S5 3.384(4) . no
C30 C31 2.626(8) . no
C30 S4A 3.514(16) . no
C30 C27 2.309(7) . no
C30 C34 2.638(8) . no
C30 S4 3.553(10) . no
C30 C28 2.321(7) . no
C31 O9 3.260(8) . no
C31 C49 3.294(8) . no
C34 S5 3.485(7) . no
C35 S4 3.573(11) . no
C35 S4A 3.663(15) . no
C35 C35 3.561(9) 3_555 no
C36 S4A 3.478(15) . no
C36 S4 3.588(10) . no
C36 C38 2.308(8) . no
C36 C39 2.300(8) . no
C36 C45 2.605(8) . no
C36 C42 2.596(8) . no
C37 C41 2.611(8) . no
C37 C40 2.305(6) . no
C37 C43 2.612(9) . no
C37 C39 2.324(7) . no
C37 S5 3.342(5) . no
C37 P4 3.667(5) . no
C38 P4 3.333(6) . no
C38 C42 2.627(10) . no
C38 C40 2.292(8) . no
C38 C44 2.630(10) . no
C38 C54 3.410(8) 2_646 no
C38 C36 2.308(8) . no
C39 S6A 3.519(12) . no
C39 C37 2.324(7) . no
C39 C45 2.599(9) . no
C39 C54 3.562(8) 2_646 no
C39 S6 3.472(11) . no
C39 C43 2.602(8) . no
C39 C36 2.300(8) . no
C40 C44 2.583(10) . no
C40 P3 3.596(4) . no
C40 C37 2.305(6) . no
C40 C38 2.292(8) . no
C40 C41 2.598(8) . no
C41 O10 3.395(8) 4_555 no
C41 O4 3.399(8) 1_455 no
C44 S6A 3.506(14) . no
C44 S6 3.567(13) . no
C45 C47 3.455(9) . no
C46 C47 2.869(9) . no
C46 P3 3.303(6) . no
C46 C50 2.791(10) . no
C46 C49 2.952(10) . no
C47 C45 3.455(9) . no
C47 C48 2.893(9) . no
C47 C50 2.795(9) . no
C47 C46 2.869(9) . no
C47 P3 3.299(5) . no
C48 P3 3.332(5) . no
C48 C53 3.582(8) 3_666 no
C48 C50 2.851(8) . no
C48 C20 3.564(9) . no
C48 C47 2.893(9) . no
C48 C49 2.907(7) . no
C49 C46 2.952(10) . no
C49 C31 3.294(8) . no
C49 C50 2.829(9) . no
C49 P3 3.380(6) . no
C49 C48 2.907(7) . no
C49 C54 3.493(9) 3_666 no
C50 C46 2.791(10) . no
C50 C48 2.851(8) . no
C50 C49 2.829(9) . no
C50 C47 2.795(9) . no
C53 C48 3.582(8) 3_666 no
C53 O8 3.401(8) 3_666 no
C54 C38 3.410(8) 2_656 no
C54 O9 3.314(8) 3_666 no
C54 C49 3.493(9) 3_666 no
C54 C39 3.562(8) 2_656 no
C56 C15 3.571(8) 3_666 no
C6 H32B 2.9400 . no
C6 H7C 2.9700 . no
C6 H10C 2.9000 . no
C6 H33B 3.0800 . no
C7 H6B 2.8000 . no
C7 H8B 2.9100 . no
C8 H7B 2.8600 . no
C8 H9B 2.9400 . no
C9 H10A 2.9100 . no
C9 H8A 2.8800 . no
C10 H6C 3.0100 . no
C10 H9A 2.9300 . no
C16 H17C 2.8800 . no
C16 H20B 2.9100 . no
C17 H18B 2.8700 . no
C17 H16A 2.9300 . no
C18 H17B 2.9300 . no
C18 H19C 2.9100 . no
C19 H18A 2.8400 . no
C19 H20C 2.9200 . no
C20 H19B 2.8500 . no
C20 H16B 2.8900 . no
C21 H16A 2.9200 . no
C21 H56 3.0900 2_646 no
C22 H9A 3.0300 . no
C22 H10A 2.9800 . no
C23 H9A 2.9700 . no
C23 H9B 2.8400 . no
C24 H16A 2.9300 . no
C24 H17C 2.9800 . no
C25 H9C 2.7000 3_756 no
C26 H19C 2.9100 3_655 no
C27 H19C 2.9900 3_655 no
C30 H19C 3.0600 3_655 no
C31 H35A 2.9500 . no
C31 H32C 2.8600 . no
C32 H31A 2.8800 . no
C32 H33B 2.9000 . no
C33 H34C 2.8700 . no
C33 H32B 2.8900 . no
C34 H35B 2.8800 . no
C34 H33A 2.9100 . no
C35 H35C 2.9400 3_555 no
C35 H31B 2.9200 . no
C35 H34B 2.9200 . no
C41 H45B 2.8400 . no
C41 H42C 2.8800 . no
C42 H43C 2.9100 . no
C42 H41A 2.8700 . no
C43 H42B 2.9300 . no
C43 H44B 2.8300 . no
C44 H43B 2.9300 . no
C44 H45C 2.8700 . no
C45 H44A 2.9900 . no
C45 H41B 2.8900 . no
C46 H31B 2.8300 . no
C46 H35A 3.0700 . no
C47 H45B 2.8100 . no
C48 H45C 2.7200 . no
C49 H31B 2.9400 . no
C49 H31A 2.7500 . no
C50 H10B 2.9600 2_655 no
C51 H20A 3.0200 3_666 no
C52 H42B 2.9500 4_555 no
C54 H43A 3.0900 2_656 no
C55 H44C 2.9000 2_656 no
C55 H20A 3.0200 3_666 no
C56 H20A 2.9400 3_666 no
C57 H8C 3.0700 4_455 no
C57 H16C 2.9800 3_666 no
H6A O8 2.8900 2_645 no
H6B C7 2.8000 . no
H6B H7C 2.3300 . no
H6B H32B 2.5100 . no
H6C H32B 2.5400 . no
H6C C10 3.0100 . no
H6C H10C 2.5000 . no
H7B H8B 2.2900 . no
H7B P2 3.1400 . no
H7B C8 2.8600 . no
H7C C6 2.9700 . no
H7C H6B 2.3300 . no
H8A C9 2.8800 . no
H8A H9B 2.3700 . no
H8A S3 3.1900 . no
H8B C7 2.9100 . no
H8B H7B 2.2900 . no
H8B H34B 2.4500 1_655 no
H8C H17A 2.6000 2_745 no
H8C C57 3.0700 4_654 no
H9A C22 3.0300 . no
H9A H10A 2.3200 . no
H9A C23 2.9700 . no
H9A C10 2.9300 . no
H9B Mo1 3.5400 . no
H9B O3 2.5700 . no
H9B C8 2.9400 . no
H9B C23 2.8400 . no
H9B H8A 2.3700 . no
H9C C25 2.7000 3_756 no
H9C O5 2.6600 3_756 no
H10A C9 2.9100 . no
H10A C22 2.9800 . no
H10A O2 2.5500 . no
H10A H9A 2.3200 . no
H10B O10 2.7100 2_645 no
H10B C50 2.9600 2_645 no
H10C C6 2.9000 . no
H10C S1 3.0700 . no
H10C Mo1 3.5100 . no
H10C H43B 2.5500 . no
H10C S1A 3.1900 . no
H10C H6C 2.5000 . no
H16A H17C 2.3300 . no
H16A C21 2.9200 . no
H16A C24 2.9300 . no
H16A C17 2.9300 . no
H16B O1 2.9100 . no
H16B H20B 2.3300 . no
H16B C20 2.8900 . no
H16C C57 2.9800 3_666 no
H16C H57A 2.2600 3_666 no
H17A O5 2.8400 4_554 no
H17A O7 2.5400 1_655 no
H17A H8C 2.6000 2_755 no
H17B H18B 2.3600 . no
H17B S3A 3.0400 . no
H17B S3 3.1400 . no
H17B C18 2.9300 . no
H17C H16A 2.3300 . no
H17C C16 2.8800 . no
H17C C24 2.9800 . no
H17C O4 2.6200 . no
H18A P2 3.0200 . no
H18A C19 2.8400 . no
H18A H19C 2.3200 . no
H18B H17B 2.3600 . no
H18B C17 2.8700 . no
H18C O5 2.7000 4_554 no
H18C O6 2.9100 1_655 no
H19B H20C 2.3000 . no
H19B S2 3.1700 . no
H19B C20 2.8500 . no
H19C C27 2.9900 3_655 no
H19C C26 2.9100 3_655 no
H19C Mo2 3.5500 . no
H19C C18 2.9100 . no
H19C H18A 2.3200 . no
H19C C30 3.0600 3_655 no
H20A O8 2.8900 . no
H20A C56 2.9400 3_666 no
H20A C55 3.0200 3_666 no
H20A C51 3.0200 3_666 no
H20B H16B 2.3300 . no
H20B C16 2.9100 . no
H20B Mo2 3.5500 . no
H20C H19B 2.3000 . no
H20C S6A 3.1600 . no
H20C Mo2 3.5900 . no
H20C C19 2.9200 . no
H31A O9 2.5800 . no
H31A H32C 2.3100 . no
H31A C32 2.8800 . no
H31A C49 2.7500 . no
H31B C49 2.9400 . no
H31B C35 2.9200 . no
H31B C46 2.8300 . no
H31B H35A 2.3700 . no
H31C S2 2.7900 3_655 no
H32B C6 2.9400 . no
H32B C33 2.8900 . no
H32B H6B 2.5100 . no
H32B H6C 2.5400 . no
H32B H33B 2.3100 . no
H32C S6 3.1900 . no
H32C C31 2.8600 . no
H32C S6A 3.1700 . no
H32C H31A 2.3100 . no
H33A C34 2.9100 . no
H33A H34C 2.3200 . no
H33B P4 3.0900 . no
H33B C6 3.0800 . no
H33B H32B 2.3100 . no
H33B C32 2.9000 . no
H33C O1 2.7500 2_645 no
H34B H8B 2.4500 1_455 no
H34B H35B 2.3400 . no
H34B Mo3 3.5700 . no
H34B C35 2.9200 . no
H34C S5 3.1700 . no
H34C C33 2.8700 . no
H34C Mo3 3.6700 . no
H34C H33A 2.3200 . no
H35A H31B 2.3700 . no
H35A C46 3.0700 . no
H35A Mo3 3.6000 . no
H35A O6 2.6700 . no
H35A C31 2.9500 . no
H35B Mo3 3.5700 . no
H35B C34 2.8800 . no
H35B H34B 2.3400 . no
H35C C35 2.9400 3_555 no
H35C H35C 2.5500 3_555 no
H41A O3 2.9100 1_455 no
H41A C42 2.8700 . no
H41A S3A 3.1600 1_455 no
H41A H42C 2.3000 . no
H41B S4 3.1700 . no
H41B C45 2.8900 . no
H41B H45B 2.3000 . no
H41C O4 2.8500 1_455 no
H41C O10 2.6100 4_555 no
H42B C43 2.9300 . no
H42B H43C 2.3500 . no
H42B C52 2.9500 4_554 no
H42B H52 2.5500 4_554 no
H42C S5 3.1100 . no
H42C C41 2.8800 . no
H42C H41A 2.3000 . no
H43A C54 3.0900 2_646 no
H43B C44 2.9300 . no
H43B H10C 2.5500 . no
H43B H44B 2.3000 . no
H43C P4 3.1300 . no
H43C C42 2.9100 . no
H43C H42B 2.3500 . no
H44A H45C 2.4200 . no
H44A Mo4 3.5000 . no
H44A C45 2.9900 . no
H44A S6A 3.1300 . no
H44B Mo4 3.6700 . no
H44B S1 2.8100 . no
H44B C43 2.8300 . no
H44B H43B 2.3000 . no
H44C O1 2.8400 . no
H44C C55 2.9000 2_646 no
H44C H55 2.3100 2_646 no
H45B O7 2.6200 . no
H45B C41 2.8400 . no
H45B C47 2.8100 . no
H45B H41B 2.3000 . no
H45C O8 2.6700 . no
H45C C44 2.8700 . no
H45C C48 2.7200 . no
H45C H44A 2.4200 . no
H52 H57A 2.4700 . no
H52 S5 3.1500 4_555 no
H52 P4 3.1900 4_555 no
H52 H42B 2.5500 4_555 no
H55 H44C 2.3100 2_656 no
H56 H57B 2.4300 . no
H57A H52 2.4700 . no
H57A H16C 2.2600 3_666 no
H57B H56 2.4300 . no

loop_
_geom_hbond_atom_site_label_D
_geom_hbond_atom_site_label_H
_geom_hbond_atom_site_label_A
_geom_hbond_distance_DH
_geom_hbond_distance_HA
_geom_hbond_distance_DA
_geom_hbond_angle_DHA
_geom_hbond_site_symmetry_A
_geom_hbond_publ_flag
C9 H9B O3 0.9800 2.5700 3.241(10) 125.00 . yes
C10 H10A O2 0.9800 2.5500 3.465(9) 155.00 . yes
C17 H17A O7 0.9800 2.5400 3.170(9) 122.00 1_655 yes
C31 H31A O9 0.9800 2.5800 3.260(8) 127.00 . yes
C44 H44B S1 0.9800 2.8100 3.700(10) 152.00 . yes

loop_
_geom_torsion_atom_site_label_1
_geom_torsion_atom_site_label_2
_geom_torsion_atom_site_label_3
_geom_torsion_atom_site_label_4
_geom_torsion
_geom_torsion_publ_flag
C21 W1 P1 Mo1 -133.0(2) no
C21 W1 P1 Mo2 53.3(2) no
C21 W1 P1 S1 -40.5(2) no
C22 W1 P1 Mo1 -45.0(2) no
C22 W1 P1 Mo2 141.3(2) no
C22 W1 P1 S1 47.5(2) no
C23 W1 P1 Mo1 48.5(2) no
C23 W1 P1 Mo2 -125.3(2) no
C23 W1 P1 S1 141.0(2) no
C24 W1 P1 Mo1 138.4(2) no
C24 W1 P1 Mo2 -35.3(2) no
C24 W1 P1 S1 -129.1(2) no
C48 W2 P3 Mo3 -137.1(2) no
C46 W2 P3 Mo3 44.1(2) no
C46 W2 P3 Mo4 -138.3(2) no
C46 W2 P3 S4 -47.1(3) no
C47 W2 P3 Mo3 133.2(2) no
C47 W2 P3 Mo4 -49.2(2) no
C47 W2 P3 S4 42.0(3) no
C49 W2 P3 Mo3 -47.6(2) no
C48 W2 P3 Mo4 40.4(2) no
C48 W2 P3 S4 131.6(3) no
C49 W2 P3 Mo4 130.0(2) no
C49 W2 P3 S4 -138.8(3) no
S1 Mo1 Mo2 S2 -85.5(2) no
S2 Mo1 Mo2 C11 124.1(4) no
S2 Mo1 Mo2 C12 -153.9(2) no
S2 Mo1 Mo2 C13 -84.1(2) no
S1 Mo1 Mo2 S3 140.1(4) no
S1 Mo1 Mo2 P1 61.7(2) no
S1 Mo1 Mo2 P2 -150.2(2) no
S1 Mo1 Mo2 C11 38.6(5) no
S1 Mo1 Mo2 C12 120.5(3) no
S1 Mo1 Mo2 C13 -169.7(3) no
S1 Mo1 Mo2 C14 -106.6(3) no
S1 Mo1 Mo2 C15 -39.8(3) no
S2 Mo1 Mo2 S1 85.5(2) no
S2 Mo1 Mo2 S3 -134.4(3) no
S2 Mo1 Mo2 P1 147.21(6) no
S2 Mo1 Mo2 P2 -64.65(5) no
P1 Mo1 Mo2 S2 -147.21(6) no
P1 Mo1 Mo2 S3 78.4(3) no
P1 Mo1 Mo2 P2 148.14(7) no
P1 Mo1 Mo2 C11 -23.1(4) no
P1 Mo1 Mo2 C12 58.9(2) no
P1 Mo1 Mo2 C13 128.7(2) no
P1 Mo1 Mo2 C14 -168.2(3) no
P1 Mo1 Mo2 C15 -101.5(2) no
P2 Mo1 Mo2 S1 150.2(2) no
P2 Mo1 Mo2 S2 64.65(5) no
P2 Mo1 Mo2 S3 -69.7(3) no
P2 Mo1 Mo2 P1 -148.14(7) no
P2 Mo1 Mo2 C11 -171.2(4) no
P2 Mo1 Mo2 C12 -89.3(2) no
P2 Mo1 Mo2 C13 -19.5(2) no
P2 Mo1 Mo2 C14 43.6(3) no
P2 Mo1 Mo2 C15 110.4(2) no
C1 Mo1 Mo2 S1 66.2(3) no
C1 Mo1 Mo2 S2 -19.3(3) no
S2 Mo1 Mo2 C14 -21.0(3) no
S2 Mo1 Mo2 C15 45.7(2) no
S3 Mo1 Mo2 S1 -140.1(4) no
S3 Mo1 Mo2 S2 134.4(3) no
S3 Mo1 Mo2 P1 -78.4(3) no
S3 Mo1 Mo2 P2 69.7(3) no
S3 Mo1 Mo2 C11 -101.5(5) no
S3 Mo1 Mo2 C12 -19.6(4) no
S3 Mo1 Mo2 C13 50.3(4) no
S3 Mo1 Mo2 C14 113.3(4) no
S3 Mo1 Mo2 C15 -179.9(3) no
P1 Mo1 Mo2 S1 -61.7(2) no
C2 Mo1 Mo2 P2 -20.5(3) no
C2 Mo1 Mo2 C11 168.3(5) no
C2 Mo1 Mo2 C12 -109.8(3) no
C2 Mo1 Mo2 C13 -40.0(3) no
C2 Mo1 Mo2 C14 23.1(4) no
C2 Mo1 Mo2 C15 89.9(3) no
C3 Mo1 Mo2 S1 -164.0(4) no
C3 Mo1 Mo2 S2 110.5(3) no
C3 Mo1 Mo2 S3 -23.9(4) no
C3 Mo1 Mo2 P1 -102.3(3) no
C3 Mo1 Mo2 P2 45.8(3) no
C3 Mo1 Mo2 C11 -125.4(5) no
C3 Mo1 Mo2 C12 -43.5(4) no
C3 Mo1 Mo2 C13 26.4(4) no
C3 Mo1 Mo2 C14 89.4(4) no
C3 Mo1 Mo2 C15 156.2(3) no
C4 Mo1 Mo2 S1 -86.7(5) no
C4 Mo1 Mo2 S2 -172.2(4) no
C4 Mo1 Mo2 S3 53.4(5) no
C4 Mo1 Mo2 P1 -25.0(4) no
C4 Mo1 Mo2 P2 123.2(4) no
C4 Mo1 Mo2 C11 -48.1(6) no
C4 Mo1 Mo2 C12 33.9(5) no
C4 Mo1 Mo2 C13 103.7(5) no
C4 Mo1 Mo2 C14 166.8(5) no
C4 Mo1 Mo2 C15 -126.5(4) no
C5 Mo1 Mo2 S1 -4.7(4) no
C5 Mo1 Mo2 S2 -90.2(3) no
C5 Mo1 Mo2 S3 135.4(4) no
C5 Mo1 Mo2 P1 57.0(3) no
C5 Mo1 Mo2 P2 -154.9(3) no
C5 Mo1 Mo2 C11 33.9(5) no
C5 Mo1 Mo2 C12 115.8(4) no
C5 Mo1 Mo2 C13 -174.4(4) no
C5 Mo1 Mo2 C14 -111.3(4) no
C5 Mo1 Mo2 C15 -44.5(4) no
Mo2 Mo1 S1 P1 -70.96(10) no
S2 Mo1 S1 Mo2 -63.24(12) no
S2 Mo1 S1 P1 -134.20(19) no
S3 Mo1 S1 Mo2 34.7(3) no
S3 Mo1 S1 P1 -36.3(3) no
P1 Mo1 S1 Mo2 70.96(10) no
P2 Mo1 S1 Mo2 -26.91(17) no
P2 Mo1 S1 P1 -97.9(2) no
C1 Mo1 S1 Mo2 -148.49(17) no
C1 Mo1 S1 P1 140.6(2) no
C2 Mo1 S1 Mo2 -138.8(2) no
C2 Mo1 S1 P1 150.22(19) no
C3 Mo1 S1 Mo2 163.5(3) no
C3 Mo1 S1 P1 92.6(3) no
C4 Mo1 S1 Mo2 150.99(18) no
C4 Mo1 S1 P1 80.0(2) no
C5 Mo1 S1 Mo2 177.80(19) no
C5 Mo1 S1 P1 106.8(2) no
Mo2 Mo1 S2 P2 71.29(4) no
S1 Mo1 S2 Mo2 65.70(12) no
S1 Mo1 S2 P2 137.00(13) no
S3 Mo1 S2 Mo2 -38.38(18) no
S3 Mo1 S2 P2 32.91(18) no
P1 Mo1 S2 Mo2 29.01(5) no
P1 Mo1 S2 P2 100.30(6) no
P2 Mo1 S2 Mo2 -71.29(4) no
C1 Mo1 S2 Mo2 169.39(15) no
C1 Mo1 S2 P2 -119.32(15) no
C2 Mo1 S2 Mo2 -155.87(14) no
C2 Mo1 S2 P2 -84.58(14) no
C3 Mo1 S2 Mo2 -142.05(18) no
C3 Mo1 S2 P2 -70.76(19) no
C4 Mo1 S2 Mo2 173.6(3) no
C4 Mo1 S2 P2 -115.1(3) no
C5 Mo1 S2 Mo2 147.98(16) no
C5 Mo1 S2 P2 -140.73(16) no
Mo2 Mo1 S3 P2 -69.59(17) no
S1 Mo1 S3 Mo2 -35.5(3) no
S1 Mo1 S3 P2 -105.1(3) no
S2 Mo1 S3 Mo2 38.40(18) no
S2 Mo1 S3 P2 -31.20(13) no
P1 Mo1 S3 Mo2 -66.60(11) no
P1 Mo1 S3 P2 -136.19(18) no
P2 Mo1 S3 Mo2 69.59(17) no
C1 Mo1 S3 Mo2 150.6(4) no
C1 Mo1 S3 P2 81.0(5) no
C2 Mo1 S3 Mo2 139.55(13) no
C2 Mo1 S3 P2 70.0(2) no
C3 Mo1 S3 Mo2 167.8(2) no
C3 Mo1 S3 P2 98.20(18) no
C4 Mo1 S3 Mo2 -158.61(17) no
C4 Mo1 S3 P2 131.79(17) no
C5 Mo1 S3 Mo2 -150.1(2) no
C5 Mo1 S3 P2 140.3(3) no
Mo2 Mo1 P1 W1 -176.31(17) no
Mo2 Mo1 P1 S1 74.8(3) no
S1 Mo1 P1 W1 108.9(3) no
S1 Mo1 P1 Mo2 -74.8(3) no
S2 Mo1 P1 W1 154.68(13) no
S2 Mo1 P1 Mo2 -29.01(5) no
S2 Mo1 P1 S1 45.8(3) no
S3 Mo1 P1 W1 -109.8(3) no
S3 Mo1 P1 Mo2 66.6(2) no
S3 Mo1 P1 S1 141.4(3) no
P2 Mo1 P1 W1 -148.10(13) no
P2 Mo1 P1 Mo2 28.21(6) no
P2 Mo1 P1 S1 103.0(3) no
C1 Mo1 P1 W1 43.8(3) no
C1 Mo1 P1 Mo2 -139.9(2) no
C1 Mo1 P1 S1 -65.2(3) no
C2 Mo1 P1 W1 -13.1(4) no
C2 Mo1 P1 Mo2 163.2(4) no
C2 Mo1 P1 S1 -122.0(4) no
C3 Mo1 P1 W1 -33.8(2) no
C3 Mo1 P1 Mo2 142.51(18) no
C3 Mo1 P1 S1 -142.7(3) no
C4 Mo1 P1 W1 -7.1(2) no
C4 Mo1 P1 Mo2 169.20(19) no
C4 Mo1 P1 S1 -116.0(3) no
C1 Mo1 Mo2 S3 -153.7(4) no
C1 Mo1 Mo2 P1 127.9(3) no
C1 Mo1 Mo2 P2 -84.0(3) no
C1 Mo1 Mo2 C11 104.8(5) no
C1 Mo1 Mo2 C12 -173.2(4) no
C1 Mo1 Mo2 C13 -103.4(3) no
C1 Mo1 Mo2 C14 -40.4(4) no
C1 Mo1 Mo2 C15 26.4(3) no
C2 Mo1 Mo2 S1 129.7(3) no
C2 Mo1 Mo2 S2 44.2(3) no
C2 Mo1 Mo2 S3 -90.2(4) no
C2 Mo1 Mo2 P1 -168.6(3) no
P1 Mo1 P2 Mo2 -28.25(6) no
P1 Mo1 P2 S2 -99.78(6) no
P1 Mo1 P2 S3 41.50(18) no
C1 Mo1 P2 Mo2 142.98(16) no
C1 Mo1 P2 S2 71.45(16) no
C1 Mo1 P2 S3 -147.3(2) no
C2 Mo1 P2 Mo2 168.18(14) no
C2 Mo1 P2 S2 96.66(14) no
C2 Mo1 P2 S3 -122.1(2) no
C3 Mo1 P2 Mo2 -157.79(14) no
C3 Mo1 P2 S2 130.69(15) no
C3 Mo1 P2 S3 -88.0(2) no
C4 Mo1 P2 Mo2 -149.9(2) no
C4 Mo1 P2 S2 138.6(2) no
C4 Mo1 P2 S3 -80.1(3) no
C5 Mo1 P2 Mo2 159.2(3) no
C5 Mo1 P2 S2 87.7(3) no
C5 Mo1 P2 S3 -131.1(4) no
Mo2 Mo1 C1 C2 114.2(3) no
Mo2 Mo1 C1 C5 -129.6(4) no
Mo2 Mo1 C1 C6 -8.3(7) no
S1 Mo1 C1 C2 168.5(4) no
S1 Mo1 C1 C5 -75.3(4) no
S1 Mo1 C1 C6 46.0(6) no
S2 Mo1 C1 C2 97.9(3) no
S2 Mo1 C1 C5 -145.8(4) no
S2 Mo1 C1 C6 -24.6(5) no
S3 Mo1 C1 C2 -17.6(7) no
S3 Mo1 C1 C5 98.7(6) no
S3 Mo1 C1 C6 -140.0(6) no
P1 Mo1 C1 C2 -144.3(2) no
P1 Mo1 C1 C5 -28.0(5) no
P1 Mo1 C1 C6 93.3(6) no
P2 Mo1 C1 C2 47.9(3) no
P2 Mo1 C1 C5 164.2(3) no
P2 Mo1 C1 C6 -74.5(5) no
C2 Mo1 C1 C5 116.3(5) no
C2 Mo1 C1 C6 -122.4(7) no
C3 Mo1 C1 C2 -37.8(3) no
C3 Mo1 C1 C5 78.5(4) no
C3 Mo1 C1 C6 -160.2(6) no
C4 Mo1 C1 C2 -79.5(3) no
C4 Mo1 C1 C5 36.8(4) no
C4 Mo1 C1 C6 158.1(6) no
C5 Mo1 C1 C2 -116.3(5) no
C5 Mo1 C1 C6 121.3(7) no
Mo2 Mo1 C2 C1 -119.7(3) no
Mo2 Mo1 C2 C3 124.6(3) no
Mo2 Mo1 C2 C7 3.1(7) no
S1 Mo1 C2 C1 -16.6(5) no
S1 Mo1 C2 C3 -132.3(5) no
S1 Mo1 C2 C7 106.2(6) no
S2 Mo1 C2 C1 -83.4(3) no
S2 Mo1 C2 C3 160.9(3) no
S2 Mo1 C2 C7 39.4(6) no
S3 Mo1 C2 C1 170.3(4) no
S3 Mo1 C2 C3 54.6(4) no
S3 Mo1 C2 C7 -66.9(6) no
P1 Mo1 C2 C1 85.0(5) no
P1 Mo1 C2 C3 -30.7(6) no
P1 Mo1 C2 C7 -152.2(4) no
P2 Mo1 C2 C1 -136.9(3) no
P2 Mo1 C2 C3 107.3(3) no
P2 Mo1 C2 C7 -14.1(6) no
C1 Mo1 C2 C3 -115.7(4) no
C1 Mo1 C2 C7 122.8(7) no
C3 Mo1 C2 C1 115.7(4) no
C3 Mo1 C2 C7 -121.5(7) no
C4 Mo1 C2 C1 78.1(4) no
C4 Mo1 C2 C3 -37.7(4) no
C4 Mo1 C2 C7 -159.1(7) no
C5 Mo1 C2 C1 37.2(4) no
C5 Mo1 C2 C3 -78.5(4) no
C5 Mo1 C2 C7 160.0(7) no
Mo2 Mo1 C3 C2 -112.5(3) no
Mo2 Mo1 C3 C4 132.1(3) no
Mo2 Mo1 C3 C8 9.6(8) no
S1 Mo1 C3 C2 95.5(5) no
S1 Mo1 C3 C4 -19.9(6) no
S1 Mo1 C3 C8 -142.3(6) no
S2 Mo1 C3 C2 -24.3(4) no
S2 Mo1 C3 C4 -139.7(3) no
S2 Mo1 C3 C8 97.9(6) no
S3 Mo1 C3 C2 -132.7(4) no
S3 Mo1 C3 C4 112.0(4) no
S3 Mo1 C3 C8 -10.5(6) no
P1 Mo1 C3 C2 165.9(2) no
P1 Mo1 C3 C4 50.5(4) no
P1 Mo1 C3 C8 -72.0(6) no
P2 Mo1 C3 C2 -74.7(3) no
P2 Mo1 C3 C4 169.9(3) no
P2 Mo1 C3 C8 47.5(6) no
C1 Mo1 C3 C2 37.3(3) no
C1 Mo1 C3 C4 -78.1(4) no
C1 Mo1 C3 C8 159.5(7) no
C2 Mo1 C3 C4 -115.4(5) no
C2 Mo1 C3 C8 122.2(7) no
C4 Mo1 C3 C2 115.4(5) no
C4 Mo1 C3 C8 -122.4(7) no
C5 Mo1 C3 C2 78.7(3) no
C5 Mo1 C3 C4 -36.7(4) no
C5 Mo1 C3 C8 -159.1(7) no
Mo2 Mo1 C4 C3 -118.1(4) no
Mo2 Mo1 C4 C5 125.4(4) no
Mo2 Mo1 C4 C9 1.6(10) no
S1 Mo1 C4 C3 169.0(3) no
S1 Mo1 C4 C5 52.5(4) no
S1 Mo1 C4 C9 -71.3(7) no
S2 Mo1 C4 C3 74.3(5) no
S2 Mo1 C4 C5 -42.2(5) no
S2 Mo1 C4 C9 -166.0(6) no
S3 Mo1 C4 C3 -73.4(4) no
S3 Mo1 C4 C5 170.1(3) no
S3 Mo1 C4 C9 46.3(7) no
P1 Mo1 C4 C3 -139.3(3) no
P1 Mo1 C4 C5 104.2(3) no
P1 Mo1 C4 C9 -19.6(7) no
P2 Mo1 C4 C3 -13.7(4) no
P2 Mo1 C4 C5 -130.2(3) no
P2 Mo1 C4 C9 106.0(7) no
C1 Mo1 C4 C3 79.3(4) no
C1 Mo1 C4 C5 -37.2(3) no
C1 Mo1 C4 C9 -161.0(8) no
C2 Mo1 C4 C3 37.9(3) no
C2 Mo1 C4 C5 -78.6(3) no
C2 Mo1 C4 C9 157.6(8) no
C3 Mo1 C4 C5 -116.5(5) no
C3 Mo1 C4 C9 119.7(9) no
C5 Mo1 C4 C3 116.5(5) no
C5 Mo1 C4 C9 -123.8(8) no
Mo2 Mo1 C5 C1 113.4(4) no
Mo2 Mo1 C5 C4 -130.1(4) no
Mo2 Mo1 C5 C10 -5.0(9) no
S1 Mo1 C5 C1 109.3(4) no
S1 Mo1 C5 C4 -134.2(4) no
S1 Mo1 C5 C10 -9.0(7) no
S2 Mo1 C5 C1 39.5(4) no
S2 Mo1 C5 C4 156.0(3) no
S2 Mo1 C5 C10 -78.9(6) no
S3 Mo1 C5 C1 -131.0(4) no
S3 Mo1 C5 C4 -14.6(5) no
S3 Mo1 C5 C10 110.6(7) no
P1 Mo1 C5 C1 160.7(3) no
P1 Mo1 C5 C4 -82.9(3) no
P1 Mo1 C5 C10 42.3(7) no
P2 Mo1 C5 C1 -26.6(6) no
P2 Mo1 C5 C4 89.9(4) no
P2 Mo1 C5 C10 -145.0(5) no
C1 Mo1 C5 C4 116.5(5) no
C1 Mo1 C5 C10 -118.4(8) no
C2 Mo1 C5 C1 -37.2(3) no
C2 Mo1 C5 C4 79.3(3) no
C2 Mo1 C5 C10 -155.6(7) no
C3 Mo1 C5 C1 -79.1(4) no
C3 Mo1 C5 C4 37.4(3) no
C3 Mo1 C5 C10 162.5(7) no
C4 Mo1 C5 C1 -116.5(5) no
C4 Mo1 C5 C10 125.1(8) no
S2 Mo1 P2 Mo2 71.53(4) no
S2 Mo1 P2 S3 141.28(18) no
S3 Mo1 P2 Mo2 -69.75(18) no
S3 Mo1 P2 S2 -141.28(18) no
Mo2 Mo1 P2 S2 -71.53(4) no
Mo2 Mo1 P2 S3 69.75(18) no
S1 Mo1 P2 Mo2 27.55(15) no
S1 Mo1 P2 S2 -43.97(16) no
C5 Mo1 P1 W1 27.6(2) no
C5 Mo1 P1 Mo2 -156.09(18) no
C5 Mo1 P1 S1 -81.3(3) no
S1 Mo1 P2 S3 97.3(2) no
S3 Mo2 S1 P1 37.2(2) no
P2 Mo2 S1 Mo1 26.90(19) no
P2 Mo2 S1 P1 98.59(13) no
P1 Mo2 S1 Mo1 -71.68(12) no
C15 Mo2 S1 Mo1 160.54(15) no
C15 Mo2 S1 P1 -127.78(14) no
Mo1 Mo2 S2 P2 -71.37(5) no
S1 Mo2 S2 Mo1 -65.24(15) no
S1 Mo2 S2 P2 -136.61(16) no
S3 Mo2 S2 Mo1 38.2(2) no
S3 Mo2 S2 P2 -33.1(2) no
C11 Mo2 S1 Mo1 -163.83(16) no
C11 Mo2 S1 P1 -92.15(17) no
C12 Mo2 S1 Mo1 -146.68(18) no
C12 Mo2 S1 P1 -75.0(2) no
C13 Mo2 S1 Mo1 166.7(4) no
C13 Mo2 S1 P1 -121.6(4) no
C14 Mo2 S1 Mo1 138.26(14) no
C14 Mo2 S1 P1 -150.06(15) no
Mo1 Mo2 S1 P1 71.68(12) no
S2 Mo2 S1 Mo1 63.52(9) no
S2 Mo2 S1 P1 135.20(12) no
S3 Mo2 S1 Mo1 -34.5(3) no
C15 Mo2 S2 P2 130.66(13) no
Mo1 Mo2 S3 P2 69.92(12) no
S1 Mo2 S3 Mo1 35.2(3) no
S1 Mo2 S3 P2 105.1(2) no
S2 Mo2 S3 Mo1 -38.45(19) no
S2 Mo2 S3 P2 31.46(17) no
P1 Mo2 S3 Mo1 67.04(14) no
P1 Mo2 S3 P2 136.95(17) no
P2 Mo2 S3 Mo1 -69.92(12) no
C11 Mo2 S3 Mo1 148.72(15) no
C11 Mo2 S3 P2 -141.37(17) no
C12 Mo2 S3 Mo1 170.70(17) no
C12 Mo2 S3 P2 -119.39(15) no
C13 Mo2 S3 Mo1 -154.03(16) no
C13 Mo2 S3 P2 -84.11(16) no
C14 Mo2 S3 Mo1 -136.98(17) no
C14 Mo2 S3 P2 -67.1(2) no
C15 Mo2 S3 Mo1 179.9(4) no
C15 Mo2 S3 P2 -110.2(5) no
Mo1 Mo2 P1 W1 176.27(17) no
Mo1 Mo2 P1 S1 -74.01(13) no
S1 Mo2 P1 W1 -109.7(2) no
S1 Mo2 P1 Mo1 74.01(13) no
S2 Mo2 P1 W1 -154.59(13) no
S2 Mo2 P1 Mo1 29.14(5) no
S2 Mo2 P1 S1 -44.88(14) no
S3 Mo2 P1 W1 110.1(2) no
S3 Mo2 P1 Mo1 -66.16(17) no
S3 Mo2 P1 S1 -140.2(2) no
P2 Mo2 P1 W1 147.93(14) no
P2 Mo2 P1 Mo1 -28.34(6) no
P2 Mo2 P1 S1 -102.35(14) no
C11 Mo2 P1 W1 -13.8(2) no
C11 Mo2 P1 Mo1 169.96(18) no
C11 Mo2 P1 S1 96.0(2) no
C12 Mo2 P1 W1 21.5(2) no
C12 Mo2 P1 Mo1 -154.82(15) no
C12 Mo2 P1 S1 131.2(2) no
C13 Mo2 P1 W1 36.7(3) no
C13 Mo2 P1 Mo1 -139.56(19) no
C13 Mo2 P1 S1 146.4(2) no
C14 Mo2 P1 W1 -20.2(4) no
C14 Mo2 P1 Mo1 163.5(4) no
C14 Mo2 P1 S1 89.5(4) no
C15 Mo2 P1 W1 -40.8(2) no
C15 Mo2 P1 Mo1 142.97(16) no
C15 Mo2 P1 S1 69.0(2) no
Mo1 Mo2 P2 S2 71.58(4) no
Mo1 Mo2 P2 S3 -69.4(2) no
S1 Mo2 P2 Mo1 -27.4(2) no
S1 Mo2 P2 S2 44.2(2) no
P1 Mo2 S2 Mo1 -29.20(5) no
P1 Mo2 S2 P2 -100.57(6) no
P2 Mo2 S2 Mo1 71.37(5) no
C11 Mo2 S2 Mo1 -149.95(18) no
C11 Mo2 S2 P2 138.68(19) no
C12 Mo2 S2 Mo1 157.7(3) no
C12 Mo2 S2 P2 86.3(3) no
C13 Mo2 S2 Mo1 142.50(15) no
C13 Mo2 S2 P2 71.13(15) no
C14 Mo2 S2 Mo1 168.04(14) no
C14 Mo2 S2 P2 96.67(14) no
C15 Mo2 S2 Mo1 -157.97(13) no
C12 Mo2 P2 S2 -141.23(14) no
C12 Mo2 P2 S3 77.8(3) no
C13 Mo2 P2 Mo1 169.16(14) no
C13 Mo2 P2 S2 -119.26(14) no
C13 Mo2 P2 S3 99.8(3) no
C14 Mo2 P2 Mo1 -156.47(14) no
C14 Mo2 P2 S2 -84.88(15) no
C14 Mo2 P2 S3 134.2(3) no
C15 Mo2 P2 Mo1 -142.34(18) no
C15 Mo2 P2 S2 -70.75(18) no
C15 Mo2 P2 S3 148.3(3) no
Mo1 Mo2 C11 C12 124.4(3) no
Mo1 Mo2 C11 C15 -119.2(3) no
Mo1 Mo2 C11 C16 4.1(9) no
S1 Mo2 C11 C12 157.3(3) no
S1 Mo2 C11 C15 -86.2(4) no
S1 Mo2 C11 C16 37.0(7) no
S2 Mo2 C11 C12 -130.2(3) no
S2 Mo2 C11 C15 -13.7(4) no
S2 Mo2 C11 C16 109.5(6) no
S3 Mo2 C11 C12 40.2(4) no
S3 Mo2 C11 C15 156.7(4) no
S3 Mo2 C11 C16 -80.1(7) no
P1 Mo2 C11 C12 104.7(2) no
P1 Mo2 C11 C15 -138.8(3) no
P1 Mo2 C11 C16 -15.6(6) no
P2 Mo2 C11 C12 -41.6(4) no
P2 Mo2 C11 C15 74.8(5) no
P2 Mo2 C11 C16 -161.9(5) no
C12 Mo2 C11 C15 116.4(4) no
C12 Mo2 C11 C16 -120.3(7) no
C13 Mo2 C11 C12 -37.4(3) no
C13 Mo2 C11 C15 79.1(3) no
C13 Mo2 C11 C16 -157.7(7) no
C14 Mo2 C11 C12 -78.4(3) no
C14 Mo2 C11 C15 38.0(3) no
C14 Mo2 C11 C16 161.3(7) no
C15 Mo2 C11 C12 -116.4(4) no
C15 Mo2 C11 C16 123.3(8) no
Mo1 Mo2 C12 C11 -130.9(3) no
Mo1 Mo2 C12 C13 113.2(3) no
Mo1 Mo2 C12 C17 -5.4(6) no
S1 Mo2 C12 C11 -30.3(4) no
S1 Mo2 C12 C13 -146.2(4) no
S1 Mo2 C12 C17 95.2(5) no
S2 Mo2 C12 C11 91.2(3) no
S2 Mo2 C12 C13 -24.8(5) no
S2 Mo2 C12 C17 -143.4(4) no
S3 Mo2 C12 C11 -147.4(3) no
S3 Mo2 C12 C13 96.7(4) no
S3 Mo2 C12 C17 -21.9(5) no
P1 Mo2 C12 C11 -82.1(3) no
P1 Mo2 C12 C13 161.9(3) no
P1 Mo2 C12 C17 43.3(5) no
P2 Mo2 C12 C11 156.5(2) no
P2 Mo2 C12 C13 40.5(3) no
P2 Mo2 C12 C17 -78.1(4) no
C11 Mo2 C12 C13 -116.0(4) no
C11 Mo2 C12 C17 125.5(5) no
C13 Mo2 C12 C11 116.0(4) no
C13 Mo2 C12 C17 -118.6(6) no
C14 Mo2 C12 C11 79.0(3) no
C14 Mo2 C12 C13 -37.0(3) no
C14 Mo2 C12 C17 -155.6(5) no
C15 Mo2 C12 C11 37.4(3) no
C15 Mo2 C12 C13 -78.6(3) no
C15 Mo2 C12 C17 162.8(5) no
Mo1 Mo2 C13 C12 -128.4(3) no
Mo1 Mo2 C13 C14 115.5(3) no
Mo1 Mo2 C13 C18 -4.7(6) no
S1 Mo2 C13 C12 72.2(6) no
S1 Mo2 C13 C14 -44.0(6) no
S1 Mo2 C13 C18 -164.2(6) no
S2 Mo2 C13 C12 165.3(3) no
S2 Mo2 C13 C14 49.1(3) no
S2 Mo2 C13 C18 -71.0(5) no
S3 Mo2 C13 C12 -87.4(4) no
S3 Mo2 C13 C14 156.5(3) no
S3 Mo2 C13 C18 36.3(5) no
P1 Mo2 C13 C12 -26.3(4) no
P1 Mo2 C13 C14 -142.5(2) no
P1 Mo2 C13 C18 97.4(5) no
P2 Mo2 C13 C12 -144.8(3) no
P2 Mo2 C13 C14 99.1(3) no
P2 Mo2 C13 C18 -21.1(5) no
C11 Mo2 C13 C12 37.5(3) no
C11 Mo2 C13 C14 -78.7(3) no
C11 Mo2 C13 C18 161.2(6) no
C12 Mo2 C13 C14 -116.2(4) no
C12 Mo2 C13 C18 123.7(7) no
C14 Mo2 C13 C12 116.2(4) no
C14 Mo2 C13 C18 -120.2(6) no
C15 Mo2 C13 C12 79.4(3) no
C15 Mo2 C13 C14 -36.8(3) no
C15 Mo2 C13 C18 -156.9(6) no
Mo1 Mo2 C14 C13 -118.0(3) no
Mo1 Mo2 C14 C15 124.4(3) no
Mo1 Mo2 C14 C19 3.6(7) no
S1 Mo2 C14 C13 158.4(3) no
S1 Mo2 C14 C15 40.8(4) no
S1 Mo2 C14 C19 -80.0(6) no
S2 Mo2 C14 C13 -135.8(3) no
S2 Mo2 C14 C15 106.7(3) no
S2 Mo2 C14 C19 -14.2(5) no
S3 Mo2 C14 C13 -30.6(4) no
S3 Mo2 C14 C15 -148.2(3) no
S3 Mo2 C14 C19 91.0(6) no
P1 Mo2 C14 C13 86.7(4) no
P1 Mo2 C14 C15 -30.9(5) no
P1 Mo2 C14 C19 -151.7(4) no
P2 Mo2 C14 C13 -82.1(3) no
P2 Mo2 C14 C15 160.4(3) no
P2 Mo2 C14 C19 39.5(6) no
C11 Mo2 C14 C13 79.2(3) no
C11 Mo2 C14 C15 -38.4(3) no
C11 Mo2 C14 C19 -159.2(6) no
C12 Mo2 C14 C13 37.5(3) no
C12 Mo2 C14 C15 -80.1(3) no
C12 Mo2 C14 C19 159.1(6) no
C13 Mo2 C14 C15 -117.5(4) no
C13 Mo2 C14 C19 121.6(6) no
C15 Mo2 C14 C13 117.5(4) no
C15 Mo2 C14 C19 -120.8(7) no
Mo1 Mo2 C15 C11 132.0(3) no
Mo1 Mo2 C15 C14 -113.3(3) no
Mo1 Mo2 C15 C20 11.3(6) no
S1 Mo2 C15 C11 98.4(4) no
S1 Mo2 C15 C14 -147.0(3) no
S1 Mo2 C15 C20 -22.3(5) no
S2 Mo2 C15 C11 169.9(3) no
S2 Mo2 C15 C14 -75.4(3) no
S2 Mo2 C15 C20 49.2(5) no
S3 Mo2 C15 C11 -47.8(7) no
S3 Mo2 C15 C14 66.9(6) no
S3 Mo2 C15 C20 -168.5(6) no
P1 Mo2 C15 C11 50.7(4) no
P1 Mo2 C15 C14 165.4(3) no
P1 Mo2 C15 C20 -70.0(5) no
P2 Mo2 C15 C11 -139.6(3) no
P2 Mo2 C15 C14 -24.9(4) no
P2 Mo2 C15 C20 99.7(5) no
C11 Mo2 C15 C14 114.7(5) no
C11 Mo2 C15 C20 -120.7(6) no
C12 Mo2 C15 C11 -37.1(3) no
C12 Mo2 C15 C14 77.6(3) no
C12 Mo2 C15 C20 -157.8(5) no
C13 Mo2 C15 C11 -78.4(3) no
C13 Mo2 C15 C14 36.2(3) no
C13 Mo2 C15 C20 160.9(5) no
C14 Mo2 C15 C11 -114.7(5) no
C14 Mo2 C15 C20 124.6(6) no
S2 Mo2 P2 S3 -141.0(2) no
S3 Mo2 P2 Mo1 69.4(2) no
S3 Mo2 P2 S2 141.0(2) no
P1 Mo2 P2 Mo1 28.44(6) no
P1 Mo2 P2 S2 100.02(6) no
P1 Mo2 P2 S3 -40.9(2) no
C11 Mo2 P2 Mo1 172.8(3) no
C11 Mo2 P2 S2 -115.6(3) no
C11 Mo2 P2 S3 103.4(4) no
C12 Mo2 P2 Mo1 147.19(14) no
S1 Mo2 P2 S3 -96.7(3) no
S2 Mo2 P2 Mo1 -71.58(4) no
P4 Mo3 P3 S4 -102.6(2) no
C26 Mo3 P3 S4 114.7(3) no
C26 Mo3 P3 W2 7.8(2) no
C26 Mo3 P3 Mo4 -170.79(15) no
C27 Mo3 P3 S4 142.4(3) no
C28 Mo3 P3 W2 23.9(4) no
C28 Mo3 P3 Mo4 -154.7(3) no
C28 Mo3 P3 S4 130.8(4) no
C29 Mo3 P3 W2 -38.7(3) no
C29 Mo3 P3 Mo4 142.7(2) no
C29 Mo3 P3 S4 68.2(3) no
C30 Mo3 P3 W2 -27.0(2) no
C30 Mo3 P3 Mo4 154.48(15) no
C30 Mo3 P3 S4 79.9(3) no
Mo4 Mo3 P4 S5 71.81(5) no
Mo4 Mo3 P4 S6 -69.6(3) no
S4 Mo3 P4 Mo4 -27.4(2) no
C27 Mo3 P3 W2 35.5(2) no
C27 Mo3 P3 Mo4 -143.05(13) no
S4 Mo3 P3 W2 -106.9(3) no
S4 Mo3 P3 Mo4 74.6(2) no
S5 Mo3 P3 W2 -152.37(13) no
S5 Mo3 P3 Mo4 29.06(5) no
S5 Mo3 P3 S4 -45.5(2) no
S6 Mo3 P3 W2 112.5(3) no
S6 Mo3 P3 Mo4 -66.1(2) no
S6 Mo3 P3 S4 -140.7(3) no
P4 Mo3 P3 W2 150.53(13) no
P4 Mo3 P3 Mo4 -28.04(5) no
C27 Mo3 P4 Mo4 154.27(11) no
C27 Mo3 P4 S5 -133.92(12) no
C27 Mo3 P4 S6 84.7(3) no
C28 Mo3 P4 Mo4 -173.13(14) no
C28 Mo3 P4 S5 -101.32(14) no
C28 Mo3 P4 S6 117.3(3) no
C29 Mo3 P4 Mo4 -145.65(15) no
C29 Mo3 P4 S5 -73.84(15) no
C29 Mo3 P4 S6 144.8(3) no
C30 Mo3 P4 Mo4 -156.1(2) no
C30 Mo3 P4 S5 -84.3(3) no
C30 Mo3 P4 S6 134.3(4) no
Mo4 Mo3 C26 C27 117.3(3) no
Mo4 Mo3 C26 C30 -125.9(3) no
Mo4 Mo3 C26 C31 -4.2(7) no
S4 Mo3 C26 C27 -174.6(3) no
S4 Mo3 C26 C30 -57.8(3) no
S4 Mo3 C26 C31 63.9(6) no
S5 Mo3 C26 C27 -83.0(4) no
S5 Mo3 C26 C30 33.8(4) no
S5 Mo3 C26 C31 155.5(4) no
S6 Mo3 C26 C27 68.8(4) no
S6 Mo3 C26 C30 -174.5(4) no
S6 Mo3 C26 C31 -52.7(6) no
P3 Mo3 C26 C27 134.5(3) no
P3 Mo3 C26 C30 -108.7(3) no
P3 Mo3 C26 C31 13.1(5) no
P4 Mo3 C26 C27 9.1(4) no
P4 Mo3 C26 C30 125.9(3) no
P4 Mo3 C26 C31 -112.4(5) no
C27 Mo3 C26 C30 116.8(4) no
C27 Mo3 C26 C31 -121.5(6) no
C28 Mo3 C26 C27 -37.0(3) no
C28 Mo3 C26 C30 79.8(3) no
C28 Mo3 C26 C31 -158.5(6) no
C29 Mo3 C26 C27 -78.0(3) no
C29 Mo3 C26 C30 38.8(3) no
C29 Mo3 C26 C31 160.5(6) no
C30 Mo3 C26 C27 -116.8(4) no
C30 Mo3 C26 C31 121.7(6) no
Mo4 Mo3 C27 C26 -129.4(3) no
Mo4 Mo3 C27 C28 113.9(3) no
Mo4 Mo3 C27 C32 -8.6(5) no
S4 Mo3 C27 C26 9.4(6) no
S4 Mo3 C27 C28 -107.4(5) no
S4 Mo3 C27 C32 130.1(5) no
S5 Mo3 C27 C26 135.8(3) no
S5 Mo3 C27 C28 19.1(3) no
S5 Mo3 C27 C32 -103.4(4) no
S6 Mo3 C27 C26 -116.2(4) no
S6 Mo3 C27 C28 127.0(4) no
S4 Mo3 P4 S5 44.4(2) no
S4 Mo3 P4 S6 -96.9(4) no
S5 Mo3 P4 Mo4 -71.81(5) no
S5 Mo3 P4 S6 -141.4(3) no
S6 Mo3 P4 Mo4 69.6(3) no
S6 Mo3 P4 S5 141.4(3) no
P3 Mo3 P4 Mo4 28.12(5) no
P3 Mo3 P4 S5 99.93(6) no
P3 Mo3 P4 S6 -41.4(3) no
C26 Mo3 P4 Mo4 148.98(18) no
C26 Mo3 P4 S5 -139.21(18) no
C26 Mo3 P4 S6 79.4(3) no
S4 Mo3 Mo4 S5 85.9(2) no
S4 Mo3 Mo4 S6 -140.2(4) no
S4 Mo3 Mo4 P3 -61.3(2) no
S4 Mo3 Mo4 P4 150.3(2) no
S4 Mo3 Mo4 C36 26.2(3) no
S4 Mo3 Mo4 C37 94.9(3) no
S4 Mo3 Mo4 C38 159.6(4) no
S4 Mo3 Mo4 C39 -131.1(3) no
S4 Mo3 Mo4 C40 -53.4(4) no
S5 Mo3 Mo4 S4 -85.9(2) no
S5 Mo3 Mo4 S6 133.9(3) no
S5 Mo3 Mo4 P3 -147.26(6) no
S5 Mo3 Mo4 P4 64.36(5) no
S5 Mo3 Mo4 C36 -59.8(2) no
S5 Mo3 Mo4 C37 9.0(3) no
S5 Mo3 Mo4 C38 73.7(3) no
S5 Mo3 Mo4 C39 143.0(2) no
S5 Mo3 Mo4 C40 -139.4(3) no
S6 Mo3 Mo4 S4 140.2(4) no
S6 Mo3 Mo4 S5 -133.9(3) no
S6 Mo3 Mo4 P3 78.9(3) no
S6 Mo3 Mo4 P4 -69.5(3) no
S6 Mo3 Mo4 C36 166.4(4) no
S6 Mo3 Mo4 C37 -124.8(4) no
S6 Mo3 Mo4 C38 -60.2(4) no
S6 Mo3 Mo4 C39 9.2(4) no
S6 Mo3 Mo4 C40 86.8(5) no
P3 Mo3 Mo4 S4 61.3(2) no
P3 Mo3 Mo4 S5 147.26(6) no
P3 Mo3 Mo4 S6 -78.9(3) no
P3 Mo3 Mo4 P4 -148.37(6) no
P3 Mo3 Mo4 C36 87.5(2) no
P3 Mo3 Mo4 C37 156.3(3) no
P3 Mo3 Mo4 C38 -139.1(3) no
P3 Mo3 Mo4 C39 -69.7(2) no
P3 Mo3 Mo4 C40 7.9(3) no
P4 Mo3 Mo4 S4 -150.3(2) no
P4 Mo3 Mo4 S5 -64.36(5) no
P4 Mo3 Mo4 S6 69.5(3) no
P4 Mo3 Mo4 P3 148.37(6) no
P4 Mo3 Mo4 C36 -124.1(2) no
P4 Mo3 Mo4 C37 -55.4(3) no
P4 Mo3 Mo4 C38 9.3(3) no
P4 Mo3 Mo4 C39 78.6(2) no
P4 Mo3 Mo4 C40 156.3(3) no
C26 Mo3 Mo4 S4 81.6(4) no
C26 Mo3 Mo4 S5 167.6(3) no
C26 Mo3 Mo4 S6 -58.6(5) no
C26 Mo3 Mo4 P3 20.3(3) no
C26 Mo3 Mo4 P4 -128.1(3) no
C26 Mo3 Mo4 C36 107.8(4) no
C26 Mo3 Mo4 C37 176.6(4) no
C26 Mo3 Mo4 C38 -118.8(4) no
C26 Mo3 Mo4 C39 -49.4(4) no
C26 Mo3 Mo4 C40 28.2(5) no
C27 Mo3 Mo4 S4 155.8(3) no
C27 Mo3 Mo4 S5 -118.3(2) no
C27 Mo3 Mo4 S6 15.6(4) no
C27 Mo3 Mo4 P3 94.5(2) no
C27 Mo3 Mo4 P4 -53.9(2) no
C27 Mo3 Mo4 C36 -178.0(3) no
C27 Mo3 Mo4 C37 -109.3(3) no
C27 Mo3 Mo4 C38 -44.6(3) no
C27 Mo3 Mo4 C39 24.7(3) no
C27 Mo3 Mo4 C40 102.4(4) no
C28 Mo3 Mo4 S4 -138.3(3) no
C28 Mo3 Mo4 S5 -52.4(2) no
C28 Mo3 Mo4 S6 81.5(4) no
C28 Mo3 Mo4 P3 160.4(3) no
C28 Mo3 Mo4 P4 12.0(2) no
C28 Mo3 Mo4 C36 -112.1(3) no
C28 Mo3 Mo4 C37 -43.4(4) no
C28 Mo3 Mo4 C38 21.3(4) no
C28 Mo3 Mo4 C39 90.6(3) no
C28 Mo3 Mo4 C40 168.3(4) no
C29 Mo3 Mo4 S4 -73.9(3) no
C29 Mo3 Mo4 S5 12.1(2) no
C29 Mo3 Mo4 S6 145.9(4) no
C29 Mo3 Mo4 P3 -135.2(2) no
C29 Mo3 Mo4 P4 76.4(2) no
C29 Mo3 Mo4 C36 -47.7(3) no
C29 Mo3 Mo4 C37 21.1(3) no
C29 Mo3 Mo4 C38 85.8(4) no
C29 Mo3 Mo4 C39 155.1(3) no
C29 Mo3 Mo4 C40 -127.3(4) no
C30 Mo3 Mo4 S4 0.5(3) no
C30 Mo3 Mo4 S5 86.4(3) no
C30 Mo3 Mo4 S6 -139.8(4) no
C30 Mo3 Mo4 P3 -60.9(3) no
C30 Mo3 Mo4 P4 150.7(3) no
C30 Mo3 Mo4 C36 26.6(3) no
C30 Mo3 Mo4 C37 95.4(4) no
C30 Mo3 Mo4 C38 160.1(4) no
C30 Mo3 Mo4 C39 -130.6(3) no
C30 Mo3 Mo4 C40 -53.0(4) no
Mo4 Mo3 S4 P3 71.35(16) no
S5 Mo3 S4 Mo4 63.32(11) no
S5 Mo3 S4 P3 134.66(19) no
S6 Mo3 S4 Mo4 -34.4(3) no
S6 Mo3 S4 P3 37.0(3) no
P3 Mo3 S4 Mo4 -71.35(16) no
P4 Mo3 S4 Mo4 26.8(2) no
P4 Mo3 S4 P3 98.14(17) no
C26 Mo3 S4 Mo4 -150.43(15) no
C26 Mo3 S4 P3 -79.1(2) no
C27 Mo3 S4 Mo4 -156.2(3) no
C27 Mo3 S4 P3 -84.9(4) no
C28 Mo3 S4 Mo4 142.0(2) no
C28 Mo3 S4 P3 -146.7(2) no
C29 Mo3 S4 Mo4 146.72(13) no
C29 Mo3 S4 P3 -141.93(16) no
C30 Mo3 S4 Mo4 -179.79(16) no
C30 Mo3 S4 P3 -108.44(19) no
Mo4 Mo3 S5 P4 -71.27(5) no
S4 Mo3 S5 Mo4 -65.3(2) no
S4 Mo3 S5 P4 -136.6(2) no
S6 Mo3 S5 Mo4 38.6(3) no
S6 Mo3 S5 P4 -32.7(3) no
P3 Mo3 S5 Mo4 -29.04(5) no
P3 Mo3 S5 P4 -100.31(6) no
P4 Mo3 S5 Mo4 71.27(5) no
C26 Mo3 S5 Mo4 -169.2(3) no
C26 Mo3 S5 P4 119.6(3) no
C27 Mo3 S5 Mo4 141.75(15) no
C27 Mo3 S5 P4 70.48(16) no
C28 Mo3 S5 Mo4 152.65(14) no
C28 Mo3 S5 P4 81.38(15) no
C29 Mo3 S5 Mo4 -173.44(14) no
C29 Mo3 S5 P4 115.29(14) no
C30 Mo3 S5 Mo4 -148.16(14) no
C30 Mo3 S5 P4 140.57(14) no
Mo4 Mo3 S6 P4 69.82(15) no
S4 Mo3 S6 Mo4 35.3(3) no
S4 Mo3 S6 P4 105.1(3) no
S5 Mo3 S6 Mo4 -38.8(2) no
S5 Mo3 S6 P4 31.0(2) no
P3 Mo3 S6 Mo4 66.64(18) no
P3 Mo3 S6 P4 136.5(2) no
P4 Mo3 S6 Mo4 -69.82(15) no
C26 Mo3 S6 Mo4 155.96(16) no
C26 Mo3 S6 P4 -134.23(16) no
C27 Mo3 S6 Mo4 -171.9(2) no
C27 Mo3 S6 P4 -102.04(18) no
C28 Mo3 S6 Mo4 -142.34(16) no
C28 Mo3 S6 P4 -72.5(2) no
C29 Mo3 S6 Mo4 -146.7(3) no
C29 Mo3 S6 P4 -76.9(4) no
C30 Mo3 S6 Mo4 150.9(3) no
C30 Mo3 S6 P4 -139.3(3) no
Mo4 Mo3 P3 W2 178.57(17) no
Mo4 Mo3 P3 S4 -74.6(2) no
C26 Mo3 C28 C27 36.8(3) no
C26 Mo3 C28 C29 -79.9(3) no
C26 Mo3 C28 C33 159.0(6) no
C27 Mo3 C28 C29 -116.7(4) no
C27 Mo3 C28 C33 122.2(6) no
C29 Mo3 C28 C27 116.7(4) no
C29 Mo3 C28 C33 -121.1(6) no
C30 Mo3 C28 C27 78.5(3) no
C30 Mo3 C28 C29 -38.2(3) no
C30 Mo3 C28 C33 -159.3(6) no
Mo4 Mo3 C29 C28 -114.8(3) no
Mo4 Mo3 C29 C30 129.2(3) no
Mo4 Mo3 C29 C34 8.9(6) no
S4 Mo3 C29 C28 -174.9(3) no
S4 Mo3 C29 C30 69.1(4) no
S4 Mo3 C29 C34 -51.2(5) no
S5 Mo3 C29 C28 -104.5(2) no
S5 Mo3 C29 C30 139.5(3) no
S5 Mo3 C29 C34 19.2(5) no
S6 Mo3 C29 C28 7.1(5) no
S6 Mo3 C29 C30 -108.9(5) no
S6 Mo3 C29 C34 130.8(6) no
P3 Mo3 C29 C28 135.5(2) no
P3 Mo3 C29 C30 19.4(4) no
P3 Mo3 C29 C34 -100.9(4) no
P4 Mo3 C29 C28 -53.8(3) no
P4 Mo3 C29 C30 -169.8(3) no
P4 Mo3 C29 C34 69.9(5) no
C26 Mo3 C29 C28 78.1(3) no
C26 Mo3 C29 C30 -37.9(3) no
C26 Mo3 C29 C34 -158.2(5) no
C27 Mo3 C29 C28 37.1(3) no
C27 Mo3 C29 C30 -79.0(3) no
C27 Mo3 C29 C34 160.7(5) no
C28 Mo3 C29 C30 -116.0(4) no
C28 Mo3 C29 C34 123.7(5) no
C30 Mo3 C29 C28 116.0(4) no
C30 Mo3 C29 C34 -120.3(6) no
Mo4 Mo3 C30 C26 128.4(3) no
Mo4 Mo3 C30 C29 -117.0(3) no
Mo4 Mo3 C30 C35 3.8(6) no
S4 Mo3 C30 C26 128.8(3) no
S4 Mo3 C30 C29 -116.6(4) no
S4 Mo3 C30 C35 4.2(5) no
S5 Mo3 C30 C26 -161.0(2) no
S5 Mo3 C30 C29 -46.4(3) no
S5 Mo3 C30 C35 74.4(4) no
S6 Mo3 C30 C26 8.5(6) no
S6 Mo3 C30 C29 123.1(5) no
S6 Mo3 C30 C35 -116.1(6) no
P3 Mo3 C30 C26 78.1(3) no
P3 Mo3 C30 C29 -167.3(3) no
P3 Mo3 C30 C35 -46.5(5) no
P4 Mo3 C30 C26 -97.8(3) no
P4 Mo3 C30 C29 16.8(5) no
P4 Mo3 C30 C35 137.6(4) no
C26 Mo3 C30 C29 114.6(4) no
C26 Mo3 C30 C35 -124.6(5) no
C27 Mo3 C30 C26 -36.7(3) no
C27 Mo3 C30 C29 78.0(3) no
C27 Mo3 C30 C35 -161.3(5) no
C28 Mo3 C30 C26 -77.8(3) no
C28 Mo3 C30 C29 36.8(3) no
C28 Mo3 C30 C35 157.6(5) no
C29 Mo3 C30 C26 -114.6(4) no
C29 Mo3 C30 C35 120.8(6) no
P4 Mo3 C27 C28 69.7(3) no
P4 Mo3 C27 C32 -52.7(4) no
C26 Mo3 C27 C28 -116.8(4) no
C26 Mo3 C27 C32 120.8(5) no
C28 Mo3 C27 C26 116.8(4) no
C28 Mo3 C27 C32 -122.4(5) no
C29 Mo3 C27 C26 79.9(3) no
C29 Mo3 C27 C28 -36.8(3) no
C29 Mo3 C27 C32 -159.3(5) no
C30 Mo3 C27 C26 37.3(3) no
C30 Mo3 C27 C28 -79.5(3) no
C30 Mo3 C27 C32 158.0(5) no
Mo4 Mo3 C28 C27 -123.0(2) no
Mo4 Mo3 C28 C29 120.4(3) no
Mo4 Mo3 C28 C33 -0.8(7) no
S4 Mo3 C28 C27 124.6(4) no
S4 Mo3 C28 C29 7.9(5) no
S4 Mo3 C28 C33 -113.2(6) no
S5 Mo3 C28 C27 -165.7(3) no
S5 Mo3 C28 C29 77.6(2) no
S5 Mo3 C28 C33 -43.5(5) no
S6 Mo3 C28 C27 -59.1(4) no
S6 Mo3 C28 C29 -175.8(3) no
S6 Mo3 C28 C33 63.1(6) no
P3 Mo3 C28 C27 17.9(5) no
P3 Mo3 C28 C29 -98.8(4) no
S6 Mo3 C27 C32 4.5(5) no
P3 Mo3 C27 C26 -54.1(3) no
P3 Mo3 C27 C28 -170.9(2) no
P3 Mo3 C27 C32 66.7(4) no
P4 Mo3 C27 C26 -173.5(3) no
P4 Mo3 C28 C33 9.4(5) no
P3 Mo3 C28 C33 140.1(4) no
P4 Mo3 C28 C27 -112.8(3) no
P4 Mo3 C28 C29 130.5(2) no
C38 Mo4 C36 C40 77.8(3) no
C38 Mo4 C36 C41 -160.0(5) no
C39 Mo4 C36 C37 -79.8(3) no
C38 Mo4 C36 C37 -37.8(3) no
Mo3 Mo4 C37 C36 -126.9(3) no
Mo3 Mo4 C37 C38 117.7(3) no
Mo3 Mo4 C37 C42 -6.1(7) no
C39 Mo4 C36 C40 35.8(3) no
C39 Mo4 C36 C41 158.0(5) no
C40 Mo4 C36 C37 -115.7(5) no
C40 Mo4 C36 C41 122.1(5) no
S5 Mo4 C37 C38 125.3(3) no
S5 Mo4 C37 C42 1.6(6) no
S6 Mo4 C37 C36 135.8(5) no
S6 Mo4 C37 C38 20.3(6) no
S6 Mo4 C37 C42 -103.4(7) no
P3 Mo4 C37 C36 7.6(5) no
P3 Mo4 C37 C38 -107.9(4) no
P3 Mo4 C37 C42 128.4(5) no
P4 Mo4 C37 C36 -171.8(3) no
P4 Mo4 C37 C38 72.7(3) no
P4 Mo4 C37 C42 -51.0(6) no
S4 Mo4 C37 C36 -51.6(4) no
S4 Mo4 C37 C38 -167.1(4) no
S4 Mo4 C37 C42 69.2(6) no
S5 Mo4 C37 C36 -119.2(3) no
S6 Mo4 P3 S4 140.7(4) no
P4 Mo4 P3 W2 -150.48(14) no
P4 Mo4 P3 Mo3 28.08(6) no
P4 Mo4 P3 S4 102.8(3) no
C36 Mo4 P3 W2 35.0(2) no
C36 Mo4 P3 Mo3 -146.43(15) no
C36 Mo4 P3 S4 -71.7(3) no
C37 Mo4 P3 W2 30.1(4) no
C37 Mo4 P3 Mo3 -151.3(3) no
C37 Mo4 P3 S4 -76.6(4) no
C38 Mo4 P3 W2 -37.0(3) no
C38 Mo4 P3 Mo3 141.6(3) no
C38 Mo4 P3 S4 -143.7(4) no
C39 Mo4 P3 W2 -28.1(2) no
C39 Mo4 P3 Mo3 150.44(15) no
C39 Mo4 P3 S4 -134.8(3) no
C40 Mo4 P3 W2 4.9(2) no
C40 Mo4 P3 Mo3 -176.51(15) no
C40 Mo4 P3 S4 -101.8(3) no
Mo3 Mo4 P4 S5 -71.52(5) no
Mo3 Mo4 P4 S6 69.3(2) no
S4 Mo4 P4 Mo3 27.42(19) no
S4 Mo4 P4 S5 -44.09(19) no
S4 Mo4 P4 S6 96.7(3) no
S5 Mo4 P4 Mo3 71.52(5) no
S5 Mo4 P4 S6 140.8(2) no
S6 Mo4 P4 Mo3 -69.3(2) no
S6 Mo4 P4 S5 -140.8(2) no
P3 Mo4 P4 Mo3 -28.07(6) no
P3 Mo4 P4 S5 -99.58(6) no
P3 Mo4 P4 S6 41.2(2) no
C36 Mo4 P4 Mo3 145.05(19) no
C36 Mo4 P4 S5 73.5(2) no
C36 Mo4 P4 S6 -145.7(3) no
C37 Mo4 P4 Mo3 151.64(14) no
C37 Mo4 P4 S5 80.12(15) no
C37 Mo4 P4 S6 -139.1(3) no
C38 Mo4 P4 Mo3 -174.71(15) no
C38 Mo4 P4 S5 113.78(15) no
C38 Mo4 P4 S6 -105.4(3) no
C39 Mo4 P4 Mo3 -148.10(13) no
C39 Mo4 P4 S5 140.39(13) no
C39 Mo4 P4 S6 -78.8(3) no
C40 Mo4 P4 Mo3 -162.1(2) no
C40 Mo4 P4 S5 126.4(2) no
C40 Mo4 P4 S6 -92.8(3) no
Mo3 Mo4 C36 C37 113.3(3) no
Mo3 Mo4 C36 C40 -131.1(3) no
Mo3 Mo4 C36 C41 -8.9(6) no
S4 Mo4 C36 C37 135.7(4) no
S4 Mo4 C36 C40 -108.6(4) no
S4 Mo4 C36 C41 13.5(5) no
S5 Mo4 C36 C37 64.2(3) no
S5 Mo4 C36 C40 179.8(3) no
S5 Mo4 C36 C41 -58.0(4) no
S6 Mo4 C36 C37 -90.8(6) no
S6 Mo4 C36 C40 24.9(7) no
S6 Mo4 C36 C41 147.0(6) no
P3 Mo4 C36 C37 -176.0(3) no
P3 Mo4 C36 C40 -60.3(3) no
P3 Mo4 C36 C41 61.8(4) no
P4 Mo4 C36 C37 11.3(4) no
P4 Mo4 C36 C40 126.9(3) no
P4 Mo4 C36 C41 -110.9(4) no
C37 Mo4 C36 C40 115.7(5) no
C37 Mo4 C36 C41 -122.2(6) no
Mo3 Mo4 S4 P3 -71.13(15) no
S5 Mo4 S4 Mo3 -63.13(13) no
S5 Mo4 S4 P3 -134.3(2) no
S6 Mo4 S4 Mo3 34.3(4) no
S6 Mo4 S4 P3 -36.9(4) no
P3 Mo4 S4 Mo3 71.13(15) no
P4 Mo4 S4 Mo3 -26.86(19) no
P4 Mo4 S4 P3 -98.0(2) no
C36 Mo4 S4 Mo3 -167.34(16) no
C36 Mo4 S4 P3 121.5(2) no
C37 Mo4 S4 Mo3 -140.35(14) no
C37 Mo4 S4 P3 148.51(15) no
C38 Mo4 S4 Mo3 -155.9(5) no
C38 Mo4 S4 P3 133.0(4) no
C39 Mo4 S4 Mo3 147.2(2) no
C39 Mo4 S4 P3 76.0(3) no
C40 Mo4 S4 Mo3 158.74(15) no
C40 Mo4 S4 P3 87.6(2) no
Mo3 Mo4 S5 P4 71.53(5) no
S4 Mo4 S5 Mo3 65.41(18) no
S4 Mo4 S5 P4 136.94(19) no
S6 Mo4 S5 Mo3 -38.5(2) no
S6 Mo4 S5 P4 33.1(2) no
P3 Mo4 S5 Mo3 28.94(5) no
P3 Mo4 S5 P4 100.48(6) no
P4 Mo4 S5 Mo3 -71.53(5) no
C36 Mo4 S5 Mo3 153.72(13) no
C36 Mo4 S5 P4 -134.75(13) no
C37 Mo4 S5 Mo3 -174.88(14) no
C37 Mo4 S5 P4 -103.34(14) no
C38 Mo4 S5 Mo3 -145.10(15) no
C38 Mo4 S5 P4 -73.57(16) no
C39 Mo4 S5 Mo3 -150.1(2) no
C39 Mo4 S5 P4 -78.6(2) no
C40 Mo4 S5 Mo3 153.86(19) no
C40 Mo4 S5 P4 -134.6(2) no
Mo3 Mo4 S6 P4 -70.1(2) no
S4 Mo4 S6 Mo3 -35.3(4) no
S4 Mo4 S6 P4 -105.3(3) no
S5 Mo4 S6 Mo3 38.7(2) no
S5 Mo4 S6 P4 -31.39(15) no
P3 Mo4 S6 Mo3 -66.59(12) no
P3 Mo4 S6 P4 -136.7(2) no
P4 Mo4 S6 Mo3 70.1(2) no
C36 Mo4 S6 Mo3 -166.1(4) no
C36 Mo4 S6 P4 123.8(5) no
C37 Mo4 S6 Mo3 137.9(2) no
C37 Mo4 S6 P4 67.9(4) no
C38 Mo4 S6 Mo3 149.8(2) no
C38 Mo4 S6 P4 79.7(2) no
C39 Mo4 S6 Mo3 -175.4(2) no
C39 Mo4 S6 P4 114.50(16) no
C40 Mo4 S6 Mo3 -150.32(16) no
C40 Mo4 S6 P4 139.62(18) no
Mo3 Mo4 P3 W2 -178.56(17) no
Mo3 Mo4 P3 S4 74.7(3) no
S4 Mo4 P3 W2 106.7(3) no
S4 Mo4 P3 Mo3 -74.7(3) no
S5 Mo4 P3 W2 152.50(14) no
S5 Mo4 P3 Mo3 -28.95(5) no
S5 Mo4 P3 S4 45.8(3) no
S6 Mo4 P3 W2 -112.6(3) no
S6 Mo4 P3 Mo3 65.9(3) no
C40 Mo4 C38 C37 79.1(3) no
C40 Mo4 C38 C39 -37.0(3) no
C40 Mo4 C38 C43 -158.1(6) no
Mo3 Mo4 C39 C38 -114.0(3) no
Mo3 Mo4 C39 C40 130.5(3) no
Mo3 Mo4 C39 C44 8.4(6) no
S4 Mo4 C39 C38 135.7(4) no
S4 Mo4 C39 C40 20.3(4) no
S4 Mo4 C39 C44 -101.9(6) no
S5 Mo4 C39 C38 8.2(4) no
S5 Mo4 C39 C40 -107.3(3) no
S5 Mo4 C39 C44 130.6(4) no
S6 Mo4 C39 C38 -106.3(4) no
S6 Mo4 C39 C40 138.2(4) no
S6 Mo4 C39 C44 16.1(6) no
P3 Mo4 C39 C38 -170.8(3) no
P3 Mo4 C39 C40 73.7(3) no
P3 Mo4 C39 C44 -48.5(5) no
P4 Mo4 C39 C38 -50.3(3) no
P4 Mo4 C39 C40 -165.8(2) no
P4 Mo4 C39 C44 72.1(5) no
C36 Mo4 C39 C38 79.0(3) no
C36 Mo4 C39 C40 -36.5(3) no
C36 Mo4 C39 C44 -158.6(5) no
C37 Mo4 C39 C38 37.4(3) no
C37 Mo4 C39 C40 -78.1(3) no
C37 Mo4 C39 C44 159.8(6) no
C38 Mo4 C39 C40 -115.5(4) no
C38 Mo4 C39 C44 122.4(6) no
C40 Mo4 C39 C38 115.5(4) no
C40 Mo4 C39 C44 -122.1(6) no
Mo3 Mo4 C40 C36 121.7(3) no
Mo3 Mo4 C40 C39 -120.3(3) no
Mo3 Mo4 C40 C45 1.6(8) no
S4 Mo4 C40 C36 76.3(3) no
S4 Mo4 C40 C39 -165.7(3) no
S4 Mo4 C40 C45 -43.8(6) no
S5 Mo4 C40 C36 -0.2(4) no
S5 Mo4 C40 C39 117.8(3) no
S5 Mo4 C40 C45 -120.3(5) no
S6 Mo4 C40 C36 -166.6(3) no
S6 Mo4 C40 C39 -48.6(4) no
S6 Mo4 C40 C45 73.3(7) no
P3 Mo4 C40 C36 128.4(3) no
P3 Mo4 C40 C39 -113.6(3) no
P3 Mo4 C40 C45 8.3(6) no
P4 Mo4 C40 C36 -94.7(4) no
P4 Mo4 C40 C39 23.4(4) no
P4 Mo4 C40 C45 145.3(5) no
C36 Mo4 C40 C39 118.0(4) no
C36 Mo4 C40 C45 -120.1(7) no
C37 Mo4 C40 C36 -37.8(3) no
C37 Mo4 C40 C39 80.3(3) no
C37 Mo4 C40 C45 -157.8(7) no
C38 Mo4 C40 C36 -79.7(3) no
C38 Mo4 C40 C39 38.3(3) no
C38 Mo4 C40 C45 160.2(7) no
C39 Mo4 C40 C36 -118.0(4) no
C39 Mo4 C40 C45 121.9(7) no
C36 Mo4 C38 C43 160.5(6) no
C37 Mo4 C38 C39 -116.0(5) no
C37 Mo4 C38 C43 122.8(7) no
C39 Mo4 C38 C37 116.0(5) no
C39 Mo4 C38 C43 -121.2(7) no
C38 Mo4 C37 C42 -123.7(7) no
C39 Mo4 C37 C36 77.9(3) no
C39 Mo4 C37 C38 -37.6(3) no
C39 Mo4 C37 C42 -161.3(6) no
C40 Mo4 C37 C36 37.4(3) no
C40 Mo4 C37 C38 -78.1(4) no
C40 Mo4 C37 C42 158.2(6) no
Mo3 Mo4 C38 C37 -117.4(3) no
Mo3 Mo4 C38 C39 126.6(3) no
Mo3 Mo4 C38 C43 5.5(7) no
S4 Mo4 C38 C37 24.2(7) no
S4 Mo4 C38 C39 -91.8(6) no
S4 Mo4 C38 C43 147.1(6) no
S5 Mo4 C38 C37 -58.8(3) no
S5 Mo4 C38 C39 -174.8(3) no
S5 Mo4 C38 C43 64.0(5) no
S6 Mo4 C38 C37 -165.7(4) no
S6 Mo4 C38 C39 78.3(4) no
S6 Mo4 C38 C43 -42.9(6) no
P3 Mo4 C38 C37 130.6(3) no
P3 Mo4 C38 C39 14.6(5) no
P3 Mo4 C38 C43 -106.5(5) no
P4 Mo4 C38 C37 -109.5(3) no
P4 Mo4 C38 C39 134.5(3) no
P4 Mo4 C38 C43 13.4(5) no
C36 Mo4 C38 C37 37.7(3) no
C36 Mo4 C38 C39 -78.3(3) no
C38 Mo4 C37 C36 115.5(5) no
C36 Mo4 C37 C38 -115.5(5) no
C36 Mo4 C37 C42 120.8(7) no
Mo1 S1 P1 Mo2 70.28(12) no
Mo1 S1 P1 W1 -144.53(8) no
Mo2 S1 P1 W1 145.20(10) no
Mo2 S1 P1 Mo1 -70.28(12) no
Mo1 S2 P2 S3 -36.3(2) no
Mo2 S2 P2 Mo1 73.04(3) no
Mo1 S2 P2 Mo2 -73.04(3) no
Mo2 S2 P2 S3 36.7(2) no
Mo2 S3 P2 S2 -37.60(18) no
Mo2 S3 P2 Mo1 -74.91(11) no
Mo1 S3 P2 Mo2 74.91(11) no
Mo1 S3 P2 S2 37.31(16) no
Mo3 S4 P3 W2 144.68(11) no
Mo3 S4 P3 Mo4 -70.30(12) no
Mo4 S4 P3 W2 -145.02(9) no
Mo4 S4 P3 Mo3 70.30(12) no
Mo4 S5 P4 S6 -36.8(3) no
Mo4 S5 P4 Mo3 -72.99(3) no
Mo3 S5 P4 Mo4 72.99(3) no
Mo3 S5 P4 S6 36.2(3) no
Mo3 S6 P4 S5 -37.2(2) no
Mo4 S6 P4 Mo3 75.10(11) no
Mo3 S6 P4 Mo4 -75.10(11) no
Mo4 S6 P4 S5 37.9(2) no
Mo1 C1 C2 C3 63.7(3) no
C2 C1 C5 C10 -174.0(5) no
C6 C1 C5 Mo1 -120.7(5) no
C6 C1 C5 C4 175.1(5) no
C6 C1 C5 C10 0.3(8) no
Mo1 C1 C2 C7 -121.5(5) no
C5 C1 C2 Mo1 -64.7(3) no
C5 C1 C2 C3 -1.1(5) no
C5 C1 C2 C7 173.8(4) no
C6 C1 C2 Mo1 121.1(5) no
C6 C1 C2 C3 -175.3(5) no
C6 C1 C2 C7 -0.4(8) no
Mo1 C1 C5 C4 -64.2(3) no
Mo1 C1 C5 C10 121.0(5) no
C2 C1 C5 Mo1 65.0(3) no
C2 C1 C5 C4 0.8(5) no
Mo1 C2 C3 C8 -119.9(6) no
C1 C2 C3 Mo1 -63.5(3) no
C1 C2 C3 C4 1.0(5) no
C1 C2 C3 C8 176.6(5) no
C7 C2 C3 Mo1 121.5(4) no
C7 C2 C3 C4 -174.0(4) no
Mo1 C2 C3 C4 64.5(3) no
C7 C2 C3 C8 1.6(8) no
C2 C3 C4 C5 -0.5(5) no
C2 C3 C4 C9 174.3(5) no
C2 C3 C4 Mo1 -64.6(3) no
C8 C3 C4 C5 -176.1(5) no
C8 C3 C4 C9 -1.3(8) no
C8 C3 C4 Mo1 119.8(5) no
Mo1 C3 C4 C5 64.2(3) no
Mo1 C3 C4 C9 -121.0(5) no
C3 C4 C5 Mo1 -64.1(3) no
C3 C4 C5 C1 -0.2(5) no
C3 C4 C5 C10 174.3(5) no
C9 C4 C5 Mo1 121.4(5) no
C9 C4 C5 C1 -174.8(5) no
Mo1 C4 C5 C1 63.9(3) no
Mo1 C4 C5 C10 -121.7(5) no
C9 C4 C5 C10 -0.3(9) no
C15 C11 C12 Mo2 -63.8(3) no
C15 C11 C12 C13 0.9(5) no
C16 C11 C12 Mo2 121.2(5) no
C16 C11 C12 C13 -174.1(5) no
C15 C11 C12 C17 174.8(5) no
Mo2 C11 C12 C13 64.7(3) no
Mo2 C11 C12 C17 -121.4(5) no
Mo2 C11 C15 C14 -64.7(3) no
Mo2 C11 C15 C20 119.4(5) no
C12 C11 C15 Mo2 63.5(3) no
C12 C11 C15 C14 -1.2(5) no
C12 C11 C15 C20 -177.1(5) no
C16 C11 C15 Mo2 -121.6(5) no
C16 C11 C12 C17 -0.2(8) no
C16 C11 C15 C20 -2.2(8) no
C16 C11 C15 C14 173.7(5) no
C11 C12 C13 C18 174.9(5) no
C17 C12 C13 Mo2 120.9(5) no
C17 C12 C13 C18 0.5(8) no
Mo2 C12 C13 C14 64.5(3) no
C17 C12 C13 C14 -174.6(5) no
C11 C12 C13 C14 -0.3(5) no
Mo2 C12 C13 C18 -120.4(5) no
C11 C12 C13 Mo2 -64.8(3) no
Mo2 C13 C14 C15 63.4(3) no
C18 C13 C14 Mo2 120.7(5) no
C18 C13 C14 C15 -175.8(5) no
C18 C13 C14 C19 -0.6(8) no
Mo2 C13 C14 C19 -121.3(5) no
C12 C13 C14 Mo2 -63.9(3) no
C12 C13 C14 C15 -0.5(5) no
C12 C13 C14 C19 174.7(5) no
C19 C14 C15 Mo2 121.3(5) no
C19 C14 C15 C11 -174.2(5) no
C19 C14 C15 C20 1.6(8) no
Mo2 C14 C15 C11 64.5(3) no
Mo2 C14 C15 C20 -119.7(5) no
C13 C14 C15 Mo2 -63.4(3) no
C13 C14 C15 C11 1.1(5) no
C13 C14 C15 C20 176.8(5) no
Mo3 C26 C27 C28 63.9(3) no
Mo3 C26 C27 C32 -121.5(5) no
C30 C26 C27 Mo3 -63.3(3) no
C30 C26 C27 C28 0.6(5) no
C30 C26 C27 C32 175.2(5) no
C31 C26 C27 Mo3 121.7(5) no
C31 C26 C27 C28 -174.4(4) no
C31 C26 C27 C32 0.1(7) no
Mo3 C26 C30 C29 -64.5(3) no
Mo3 C26 C30 C35 121.7(5) no
C27 C26 C30 Mo3 63.8(3) no
C27 C26 C30 C29 -0.7(5) no
C27 C26 C30 C35 -174.5(5) no
C31 C26 C30 Mo3 -121.2(5) no
C31 C26 C30 C29 174.3(4) no
C31 C26 C30 C35 0.5(8) no
Mo3 C27 C28 C29 63.7(3) no
Mo3 C27 C28 C33 -122.2(5) no
C26 C27 C28 Mo3 -64.0(3) no
C26 C27 C28 C29 -0.3(5) no
C26 C27 C28 C33 173.9(4) no
C32 C27 C28 Mo3 121.6(5) no
C32 C27 C28 C29 -174.8(5) no
C32 C27 C28 C33 -0.6(8) no
Mo3 C28 C29 C30 63.8(3) no
Mo3 C28 C29 C34 -122.3(5) no
C27 C28 C29 Mo3 -63.9(3) no
C27 C28 C29 C30 -0.1(5) no
C27 C28 C29 C34 173.8(5) no
C33 C28 C29 Mo3 121.8(5) no
C33 C28 C29 C30 -174.3(4) no
C33 C28 C29 C34 -0.5(8) no
Mo3 C29 C30 C26 65.1(3) no
Mo3 C29 C30 C35 -120.9(5) no
C28 C29 C30 Mo3 -64.6(3) no
C28 C29 C30 C26 0.5(5) no
C28 C29 C30 C35 174.5(5) no
C34 C29 C30 Mo3 121.3(5) no
C34 C29 C30 C26 -173.6(5) no
C34 C29 C30 C35 0.5(7) no
Mo4 C36 C37 C38 64.1(3) no
Mo4 C36 C37 C42 -123.2(5) no
C40 C36 C37 Mo4 -64.9(3) no
C40 C36 C37 C38 -0.8(5) no
C40 C36 C37 C42 171.9(5) no
C41 C36 C37 Mo4 118.9(5) no
C41 C36 C37 C38 -177.0(5) no
C41 C36 C37 C42 -4.3(8) no
Mo4 C36 C40 C39 -63.0(3) no
Mo4 C36 C40 C45 125.6(5) no
C37 C36 C40 Mo4 64.6(3) no
C37 C36 C40 C39 1.5(5) no
C37 C36 C40 C45 -169.9(4) no
C41 C36 C40 Mo4 -119.3(5) no
C41 C36 C40 C39 177.7(5) no
C41 C36 C40 C45 6.3(7) no
Mo4 C37 C38 C39 64.0(3) no
Mo4 C37 C38 C43 -123.3(6) no
C36 C37 C38 Mo4 -64.2(3) no
C36 C37 C38 C39 -0.2(5) no
C36 C37 C38 C43 172.6(5) no
C42 C37 C38 Mo4 123.4(5) no
C42 C37 C38 C39 -172.6(5) no
C42 C37 C38 C43 0.1(8) no
Mo4 C38 C39 C40 65.2(3) no
Mo4 C38 C39 C44 -120.0(5) no
C37 C38 C39 Mo4 -64.2(3) no
C37 C38 C39 C40 1.1(5) no
C37 C38 C39 C44 175.9(5) no
C43 C38 C39 Mo4 123.0(5) no
C43 C38 C39 C40 -171.8(5) no
C43 C38 C39 C44 3.1(8) no
Mo4 C39 C40 C36 62.9(3) no
Mo4 C39 C40 C45 -125.9(5) no
C38 C39 C40 Mo4 -64.5(3) no
C38 C39 C40 C36 -1.6(5) no
C38 C39 C40 C45 169.6(5) no
C44 C39 C40 Mo4 120.7(5) no
C44 C39 C40 C36 -176.5(5) no
C44 C39 C40 C45 -5.2(8) no
C56 C51 C52 C53 2.2(8) no
C57 C51 C52 C53 -177.8(5) no
C52 C51 C56 C55 -0.7(9) no
C57 C51 C56 C55 179.3(6) no
C51 C52 C53 C54 -1.2(9) no
C52 C53 C54 C55 -1.5(10) no
C53 C54 C55 C56 3.0(10) no
C54 C55 C56 C51 -1.9(10) no
